data_7055008
loop_
_publ_author_name
'Deacon, Glen B.'
'Junk, Peter C.'
'Lee, Winnie W.'
'Forsyth, Maria'
'Wang, Jun'

_publ_section_title
;
 Rare earth 3-(4&#x2032;-hydroxyphenyl)propionate complexes
;
_journal_issue 10
_journal_name_full 'New J. Chem.'
_journal_page_first 7688
_journal_paper_doi 10.1039/C5NJ00787A
_journal_volume 39
_journal_year 2015
_chemical_formula_moiety 'C108 H120 La4 O42, 4(H2 O), C H4 O'
_chemical_formula_sum 'C109 H132 La4 O47'
_chemical_formula_weight 2749.78
_space_group_crystal_system triclinic
_space_group_IT_number 2
_space_group_name_Hall '-P 1'
_space_group_name_H-M_alt 'P -1'
_symmetry_space_group_name_Hall '-P 1'
_symmetry_space_group_name_H-M 'P -1'
_atom_sites_solution_hydrogens geom
_atom_sites_solution_primary direct
_atom_sites_solution_secondary difmap
_audit_creation_date 2015-05-21
_audit_creation_method
;
Olex2 1.2
(compiled 2015.01.26 svn.r3150 for OlexSys, GUI svn.r4998)
;
_audit_update_record
;
2015-07-13 deposited with the CCDC.
2015-07-22 downloaded from the CCDC.
;
_cell_angle_alpha 89.014(2)
_cell_angle_beta 78.289(2)
_cell_angle_gamma 64.668(3)
_cell_formula_units_Z 2
_cell_length_a 15.2502(9)
_cell_length_b 16.6406(10)
_cell_length_c 25.6709(14)
_cell_measurement_reflns_used 87057
_cell_measurement_temperature 123(1)
_cell_measurement_theta_max 30.086
_cell_measurement_theta_min 0.813
_cell_volume 5747.7(6)
_computing_cell_refinement 'Bruker Apex2 v2.0 (Bruker AXS, 2005)'
_computing_data_collection 'Bruker Apex2 v2.0 (Bruker AXS, 2005)'
_computing_data_reduction 'Bruker Apex2 v2.0 (Bruker AXS, 2005)'
_computing_molecular_graphics 'Olex2 (Dolomanov et al., 2009)'
_computing_publication_material 'Olex2 (Dolomanov et al., 2009)'
_computing_structure_refinement 'SHELXL-2014 (Sheldrick, 2014)'
_computing_structure_solution 'SHELXS-97 (Sheldrick, 1997)'
_diffrn_ambient_temperature 123.15
_diffrn_detector_area_resol_mean 8
_diffrn_measured_fraction_theta_full 0.982
_diffrn_measured_fraction_theta_max 0.982
_diffrn_measurement_device_type 'Bruker X8 Apex II CCD'
_diffrn_measurement_method 'phi and omega scans'
_diffrn_radiation_monochromator graphite
_diffrn_radiation_type MoK\a
_diffrn_radiation_wavelength 0.71073
_diffrn_reflns_av_R_equivalents 0.0552
_diffrn_reflns_av_unetI/netI 0.1009
_diffrn_reflns_laue_measured_fraction_full 0.982
_diffrn_reflns_laue_measured_fraction_max 0.982
_diffrn_reflns_limit_h_max 18
_diffrn_reflns_limit_h_min -19
_diffrn_reflns_limit_k_max 19
_diffrn_reflns_limit_k_min -21
_diffrn_reflns_limit_l_max 33
_diffrn_reflns_limit_l_min -25
_diffrn_reflns_number 80774
_diffrn_reflns_point_group_measured_fraction_full 0.982
_diffrn_reflns_point_group_measured_fraction_max 0.982
_diffrn_reflns_theta_full 27.500
_diffrn_reflns_theta_max 27.499
_diffrn_reflns_theta_min 0.813
_diffrn_source 'fine-focus sealed tube'
_exptl_absorpt_coefficient_mu 1.547
_exptl_absorpt_correction_type multi-scan
_exptl_absorpt_process_details SADABS
_exptl_crystal_colour colourless
_exptl_crystal_density_diffrn 1.589
_exptl_crystal_density_method 'not measured'
_exptl_crystal_description plate
_exptl_crystal_F_000 2780
_exptl_crystal_size_max 0.2
_exptl_crystal_size_mid 0.05
_exptl_crystal_size_min 0.025
_exptl_transmission_factor_max 0.9624
_exptl_transmission_factor_min 0.7473
_refine_diff_density_max 1.283
_refine_diff_density_min -1.621
_refine_diff_density_rms 0.181
_refine_ls_extinction_method none
_refine_ls_goodness_of_fit_ref 1.238
_refine_ls_hydrogen_treatment mixed
_refine_ls_matrix_type full
_refine_ls_number_parameters 1500
_refine_ls_number_reflns 25932
_refine_ls_number_restraints 4
_refine_ls_restrained_S_all 1.238
_refine_ls_R_factor_all 0.1116
_refine_ls_R_factor_gt 0.0814
_refine_ls_shift/su_max 0.002
_refine_ls_shift/su_mean 0.000
_refine_ls_structure_factor_coef Fsqd
_refine_ls_weighting_details 'calc w=1/[\s^2^(Fo^2^)+(0.2000P)^2^+0.0000P] where P=(Fo^2^+2Fc^2^)/3'
_refine_ls_weighting_scheme calc
_refine_ls_wR_factor_gt 0.1419
_refine_ls_wR_factor_ref 0.1571
_reflns_Friedel_coverage 0.000
_reflns_number_gt 20184
_reflns_number_total 25932
_reflns_threshold_expression >2sigma(I)
_cod_data_source_file c5nj00787a2.cif
_cod_data_source_block compound1.cif
_cod_depositor_comments
;
The following automatic conversions were performed:

'_exptl_absorpt_correction_type' value 'Multi-scan' changed to
'multi-scan' according to
/usr/data/users/saulius/crontab/automatic-downloads/rss-feeds/RSC/lib/dictionaries/cif_core.dic
dictionary named 'cif_core.dic' version 2.4.2 from 2011-04-26.

Automatic conversion script
Id: cif_fix_values 3271 2015-04-21 07:52:19Z andrius 

 Adding full bibliography for 7055006--7055011.cif.
;
_cod_database_code 7055008
_shelxl_version_number 2014/6
_shelx_space_group_comment
;
The symmetry employed for this shelxl refinement is uniquely defined
by the following loop, which should always be used as a source of
symmetry information in preference to the above space-group names.
They are only intended as comments.
;
_shelx_estimated_absorpt_t_max 0.962
_shelx_estimated_absorpt_t_min 0.747
_olex2_refinement_description
;
1. Fixed Uiso
 At 1.2 times of:
  All C(H) groups, H6H of O6, H9H of O9, H12H of O12, H18H of O18, H11Z of
  O11Z, H3H of O3, H36H of O36, H33H of O33, H30H of O30, H27H of O27, H24H of
  O24, H21H of O21, All C(H,H) groups, All O(H,H) groups
 At 1.5 times of:
  All C(H,H,H) groups, H15H of O15
2. Restrained distances
 O10Z-H101 = O10Z-H100 = O8Z-H80A = O8Z-H80B
 0.9 with sigma of 0.02
3.a Secondary CH2 refined with riding coordinates:
 C2(H2A,H2B), C3(H3A,H3B), C11(H11A,H11B), C12(H12A,H12B), C20(H20A,H20B),
 C21(H21A,H21B), C29(H29A,H29B), C30(H30A,H30B), C38(H38A,H38B), C39(H39A,H39B),
  C47(H47A,H47B), C48(H48A,H48B), C56(H56A,H56B), C65(H65A,H65B), C66(H66A,
 H66B), C74(H74A,H74B), C75(H75A,H75B), C83(H83A,H83B), C84(H84A,H84B),
 C92(H92A,H92B), C93(H93A,H93B), C101(H10A,H10B), C102(H10C,H10D), C57(H57A,
 H57B)
3.b Aromatic/amide H refined with riding coordinates:
 C5(H5), C6(H6), C8(H8), C9(H9), C14(H14), C15(H15), C17(H17), C18(H18),
 C23(H23), C24(H24), C26(H26), C27(H27), C32(H32), C33(H33), C35(H35), C36(H36),
  C41(H41), C42(H42), C44(H44), C45(H45), C50(H50), C51(H51), C53(H53),
 C54(H54), C59(H59), C60(H60), C62(H62), C63(H63), C68(H68), C69(H69), C71(H71),
  C72(H72), C77(H77), C78(H78), C80(H80), C81(H81), C86(H86), C87(H87),
 C89(H89), C90(H90), C95(H95), C96(H96), C98(H98), C99(H99), C104(H104),
 C105(H105), C107(H107), C108(H108)
3.c Tetrahedral OH refined with riding coordinates:
 O15(H15H)
3.d X=CH2 refined with riding coordinates:
 O1Z(H1Z1,H1Z2), O2Z(H2Z1,H2Z2), O3Z(H3Z1,H3Z2), O4Z(H4Z1,H4Z2), O5Z(H5Z1,H5Z2)
3.e Idealised Me refined as rotating group:
 C1Z(H1Z3,H1Z4,H1Z5)
3.f Idealised tetrahedral OH refined as rotating group:
 O3(H3H), O12(H12H), O18(H18H), O21(H21H), O24(H24H), O27(H27H), O33(H33H),
 O36(H36H), O11Z(H11Z)
;
_olex2_submission_special_instructions 'No special instructions were received'

loop_
_space_group_symop_operation_xyz
'x, y, z'
'-x, -y, -z'

loop_
_atom_site_label
_atom_site_type_symbol
_atom_site_fract_x
_atom_site_fract_y
_atom_site_fract_z
_atom_site_U_iso_or_equiv
_atom_site_adp_type
_atom_site_occupancy
_atom_site_site_symmetry_order
_atom_site_calc_flag
_atom_site_refinement_flags_posn
La1 La 0.79839(3) 0.35922(3) 0.77819(2) 0.01493(10) Uani 1 1 d .
La2 La 0.78538(3) 0.61067(3) 0.76882(2) 0.01525(10) Uani 1 1 d .
La3 La 0.75113(3) 0.87993(3) 0.73423(2) 0.01393(10) Uani 1 1 d .
La4 La 0.72661(3) 1.14115(3) 0.72611(2) 0.01431(10) Uani 1 1 d .
O1 O 0.6076(4) 0.4308(3) 0.8091(2) 0.0228(12) Uani 1 1 d .
O1Z O 0.8186(4) 0.2405(3) 0.8443(2) 0.0241(12) Uani 1 1 d .
H1Z1 H 0.8762 0.2166 0.8591 0.029 Uiso 1 1 calc R
H1Z2 H 0.7686 0.2201 0.8544 0.029 Uiso 1 1 calc R
O2 O 0.6634(4) 0.2932(3) 0.7769(2) 0.0198(11) Uani 1 1 d .
O2Z O 0.9607(4) 0.3096(3) 0.8098(2) 0.0252(12) Uani 1 1 d .
H2Z1 H 0.9768 0.2653 0.8347 0.030 Uiso 1 1 calc R
H2Z2 H 1.0049 0.3353 0.7967 0.030 Uiso 1 1 calc R
O3 O 0.0513(4) 0.4158(3) 0.8271(3) 0.0317(14) Uani 1 1 d .
H3H H 0.0063 0.4681 0.8293 0.038 Uiso 1 1 calc GR
O3Z O 0.8221(4) 0.6198(3) 0.6699(2) 0.0251(12) Uani 1 1 d .
H3Z1 H 0.8231 0.5755 0.6467 0.030 Uiso 1 1 calc R
H3Z2 H 0.8351 0.6677 0.6556 0.030 Uiso 1 1 calc R
O4 O 0.7128(4) 0.4045(3) 0.6966(2) 0.0254(12) Uani 1 1 d .
O4Z O 0.7191(4) 0.8670(3) 0.83327(19) 0.0237(12) Uani 1 1 d .
H4Z1 H 0.6668 0.9148 0.8564 0.028 Uiso 1 1 calc R
H4Z2 H 0.7593 0.8142 0.8476 0.028 Uiso 1 1 calc R
O5 O 0.7043(4) 0.5292(4) 0.72945(19) 0.0236(12) Uani 1 1 d .
O5Z O 0.5699(4) 1.1738(4) 0.6925(2) 0.0260(12) Uani 1 1 d .
H5Z1 H 0.5115 1.1784 0.7166 0.031 Uiso 1 1 calc R
H5Z2 H 0.5697 1.1815 0.6557 0.031 Uiso 1 1 calc R
O6 O 0.2241(4) 0.8241(4) 0.5841(2) 0.0363(15) Uani 1 1 d .
H6H H 0.170(7) 0.849(6) 0.610(4) 0.044 Uiso 1 1 d R
O6Z O 0.6870(5) 1.2677(4) 0.6625(2) 0.0261(13) Uani 1 1 d .
O7 O 0.9316(4) 0.3377(4) 0.6933(2) 0.0316(14) Uani 1 1 d .
O7Z O 0.7563(5) 0.3073(4) 0.9673(3) 0.0390(17) Uani 1 1 d .
O8 O 0.9103(4) 0.4571(3) 0.73935(19) 0.0226(12) Uani 1 1 d .
O8Z O 0.4768(4) 0.6093(4) 0.8298(3) 0.0373(15) Uani 1 1 d D
O9 O 1.1829(7) 0.4734(5) 0.4126(2) 0.053(2) Uani 1 1 d .
H9H H 1.188(9) 0.517(8) 0.416(4) 0.064 Uiso 1 1 d R
O9Z O 1.0522(5) 0.8911(4) 0.6602(3) 0.0386(17) Uani 1 1 d .
O10 O 0.7310(4) 0.4160(3) 0.88760(19) 0.0238(12) Uani 1 1 d .
O10Z O 0.7403(5) 1.1831(5) 0.5361(3) 0.0456(18) Uani 1 1 d D
O11 O 0.7469(4) 0.5098(3) 0.83020(18) 0.0205(11) Uani 1 1 d .
O12 O 0.3107(7) 0.8833(4) 1.0845(3) 0.072(3) Uani 1 1 d .
H12H H 0.3307 0.8850 1.1124 0.087 Uiso 1 1 calc GR
O13 O 0.9029(4) 0.5768(3) 0.8337(2) 0.0234(12) Uani 1 1 d .
O14 O 0.7656(4) 0.6992(3) 0.85416(19) 0.0196(11) Uani 1 1 d .
O15 O 0.6917(5) 0.4960(4) 1.0787(3) 0.0449(17) Uani 1 1 d .
H15H H 0.7043 0.4427 1.0711 0.067 Uiso 1 1 calc R
O16 O 0.5951(4) 0.7019(3) 0.8032(2) 0.0235(12) Uani 1 1 d .
O17 O 0.6687(4) 0.7765(3) 0.75729(19) 0.0188(11) Uani 1 1 d .
O18 O 0.0348(5) 1.1517(5) 0.8630(3) 0.068(3) Uani 1 1 d .
H18H H 0.0036 1.1543 0.8944 0.081 Uiso 1 1 calc GR
O19 O 0.9387(4) 0.7947(3) 0.6983(2) 0.0207(11) Uani 1 1 d .
O20 O 0.8764(3) 0.7103(3) 0.74287(19) 0.0175(11) Uani 1 1 d .
O21 O 1.4970(6) 0.3885(5) 0.5604(4) 0.075(3) Uani 1 1 d .
H21H H 1.5321 0.3592 0.5816 0.090 Uiso 1 1 calc GR
O22 O 0.7754(4) 0.7888(3) 0.64701(19) 0.0188(11) Uani 1 1 d .
O23 O 0.6339(4) 0.9080(3) 0.6709(2) 0.0243(12) Uani 1 1 d .
O24 O 0.4398(4) 0.7901(4) 0.4156(2) 0.0354(14) Uani 1 1 d .
H24H H 0.3782 0.8122 0.4281 0.043 Uiso 1 1 calc GR
O25 O 0.6105(4) 1.0236(4) 0.7665(2) 0.0262(13) Uani 1 1 d .
O26 O 0.5965(4) 1.1459(4) 0.8066(2) 0.0317(14) Uani 1 1 d .
O27 O 0.2626(6) 1.0560(4) 1.0798(2) 0.0468(18) Uani 1 1 d .
H27H H 0.2945 1.0009 1.0817 0.056 Uiso 1 1 calc GR
O28 O 0.7918(4) 1.0883(3) 0.62079(19) 0.0241(12) Uani 1 1 d .
O29 O 0.7775(4) 0.9891(3) 0.67426(18) 0.0186(11) Uani 1 1 d .
O30 O 1.1936(7) 0.6267(5) 0.4118(3) 0.068(3) Uani 1 1 d .
H30H H 1.181(9) 0.640(8) 0.376(5) 0.082 Uiso 1 1 d R
O31 O 0.8044(4) 1.0975(3) 0.8106(2) 0.0233(12) Uani 1 1 d .
O32 O 0.8144(4) 0.9760(3) 0.7742(2) 0.0190(11) Uani 1 1 d .
O33 O 1.3108(4) 0.6695(4) 0.9055(2) 0.0338(14) Uani 1 1 d .
H33H H 1.3627 0.6536 0.8815 0.041 Uiso 1 1 calc GR
O34 O 0.9201(4) 1.0660(3) 0.6991(2) 0.0234(12) Uani 1 1 d .
O35 O 0.8586(4) 1.2052(3) 0.72917(19) 0.0180(11) Uani 1 1 d .
O36 O 1.4832(4) 1.0644(4) 0.6808(3) 0.0424(17) Uani 1 1 d .
H36H H 1.5258 1.0111 0.6743 0.051 Uiso 1 1 calc GR
C1 C 0.5908(5) 0.3644(5) 0.7987(3) 0.0213(17) Uani 1 1 d .
C2 C 0.4874(5) 0.3733(5) 0.8120(3) 0.0236(17) Uani 1 1 d .
H2A H 0.4498 0.4156 0.8440 0.028 Uiso 1 1 calc R
H2B H 0.4889 0.3147 0.8208 0.028 Uiso 1 1 calc R
C3 C 0.4345(6) 0.4061(6) 0.7666(3) 0.034(2) Uani 1 1 d .
H3A H 0.4295 0.4662 0.7589 0.041 Uiso 1 1 calc R
H3B H 0.4732 0.3654 0.7341 0.041 Uiso 1 1 calc R
C4 C 0.3320(6) 0.4098(6) 0.7809(3) 0.032(2) Uani 1 1 d .
C5 C 0.2490(6) 0.4898(6) 0.7993(3) 0.0306(19) Uani 1 1 d .
H5 H 0.2569 0.5431 0.8020 0.037 Uiso 1 1 calc R
C6 C 0.1546(6) 0.4928(6) 0.8137(3) 0.0290(19) Uani 1 1 d .
H6 H 0.0983 0.5483 0.8248 0.035 Uiso 1 1 calc R
C7 C 0.1423(6) 0.4169(5) 0.8122(3) 0.0267(18) Uani 1 1 d .
C8 C 0.2236(6) 0.3358(6) 0.7947(4) 0.035(2) Uani 1 1 d .
H8 H 0.2151 0.2827 0.7930 0.042 Uiso 1 1 calc R
C9 C 0.3170(6) 0.3334(6) 0.7799(4) 0.032(2) Uani 1 1 d .
H9 H 0.3727 0.2775 0.7686 0.039 Uiso 1 1 calc R
C10 C 0.6760(6) 0.4891(5) 0.7011(3) 0.0230(17) Uani 1 1 d .
C11 C 0.5910(6) 0.5403(5) 0.6746(3) 0.0263(18) Uani 1 1 d .
H11A H 0.5313 0.5348 0.6945 0.032 Uiso 1 1 calc R
H11B H 0.6073 0.5124 0.6381 0.032 Uiso 1 1 calc R
C12 C 0.5657(7) 0.6395(5) 0.6711(4) 0.036(2) Uani 1 1 d .
H12A H 0.5538 0.6670 0.7073 0.043 Uiso 1 1 calc R
H12B H 0.6234 0.6454 0.6487 0.043 Uiso 1 1 calc R
C13 C 0.4754(6) 0.6894(5) 0.6479(4) 0.030(2) Uani 1 1 d .
C14 C 0.3829(7) 0.7377(6) 0.6813(4) 0.037(2) Uani 1 1 d .
H14 H 0.3772 0.7392 0.7189 0.045 Uiso 1 1 calc R
C15 C 0.2976(7) 0.7843(6) 0.6605(4) 0.037(2) Uani 1 1 d .
H15 H 0.2352 0.8183 0.6838 0.044 Uiso 1 1 calc R
C16 C 0.3055(6) 0.7803(5) 0.6065(3) 0.0289(19) Uani 1 1 d .
C17 C 0.3972(6) 0.7342(6) 0.5727(3) 0.032(2) Uani 1 1 d .
H17 H 0.4029 0.7334 0.5352 0.038 Uiso 1 1 calc R
C18 C 0.4812(6) 0.6889(6) 0.5936(4) 0.032(2) Uani 1 1 d .
H18 H 0.5438 0.6570 0.5700 0.038 Uiso 1 1 calc R
C19 C 0.9523(6) 0.4017(5) 0.6985(3) 0.0231(17) Uani 1 1 d .
C20 C 1.0269(7) 0.4155(6) 0.6560(3) 0.032(2) Uani 1 1 d .
H20A H 1.0771 0.4209 0.6731 0.038 Uiso 1 1 calc R
H20B H 0.9924 0.4731 0.6411 0.038 Uiso 1 1 calc R
C21 C 1.0809(8) 0.3443(6) 0.6103(3) 0.041(2) Uani 1 1 d .
H21A H 1.1413 0.2980 0.6199 0.049 Uiso 1 1 calc R
H21B H 1.0376 0.3156 0.6058 0.049 Uiso 1 1 calc R
C22 C 1.1107(6) 0.3771(5) 0.5582(3) 0.0269(19) Uani 1 1 d .
C23 C 1.0807(6) 0.3631(6) 0.5135(3) 0.033(2) Uani 1 1 d .
H23 H 1.0430 0.3297 0.5159 0.040 Uiso 1 1 calc R
C24 C 1.1034(7) 0.3958(6) 0.4652(3) 0.034(2) Uani 1 1 d .
H24 H 1.0801 0.3867 0.4352 0.040 Uiso 1 1 calc R
C25 C 1.1606(7) 0.4418(6) 0.4619(3) 0.031(2) Uani 1 1 d .
C26 C 1.1959(7) 0.4548(6) 0.5047(3) 0.031(2) Uani 1 1 d .
H26 H 1.2369 0.4853 0.5013 0.038 Uiso 1 1 calc R
C27 C 1.1708(6) 0.4229(5) 0.5526(3) 0.0269(18) Uani 1 1 d .
H27 H 1.1944 0.4320 0.5824 0.032 Uiso 1 1 calc R
C28 C 0.7149(5) 0.4937(5) 0.8777(3) 0.0175(15) Uani 1 1 d .
C29 C 0.6550(6) 0.5720(5) 0.9180(3) 0.0233(17) Uani 1 1 d .
H29A H 0.6301 0.6268 0.8989 0.028 Uiso 1 1 calc R
H29B H 0.6989 0.5776 0.9398 0.028 Uiso 1 1 calc R
C30 C 0.5668(6) 0.5654(5) 0.9550(3) 0.0265(18) Uani 1 1 d .
H30A H 0.5283 0.5506 0.9332 0.032 Uiso 1 1 calc R
H30B H 0.5919 0.5161 0.9781 0.032 Uiso 1 1 calc R
C31 C 0.4989(6) 0.6497(5) 0.9894(3) 0.0220(17) Uani 1 1 d .
C32 C 0.4508(6) 0.7288(5) 0.9669(3) 0.0241(18) Uani 1 1 d .
H32 H 0.4607 0.7296 0.9292 0.029 Uiso 1 1 calc R
C33 C 0.3880(6) 0.8073(6) 0.9990(3) 0.034(2) Uani 1 1 d .
H33 H 0.3551 0.8613 0.9835 0.041 Uiso 1 1 calc R
C34 C 0.3746(7) 0.8051(6) 1.0538(3) 0.032(2) Uani 1 1 d .
C35 C 0.4221(7) 0.7285(5) 1.0769(3) 0.031(2) Uani 1 1 d .
H35 H 0.4128 0.7285 1.1147 0.037 Uiso 1 1 calc R
C36 C 0.4838(6) 0.6508(6) 1.0449(3) 0.0256(18) Uani 1 1 d .
H36 H 0.5165 0.5973 1.0610 0.031 Uiso 1 1 calc R
C37 C 0.8509(6) 0.6500(5) 0.8622(3) 0.0175(15) Uani 1 1 d .
C38 C 0.8924(6) 0.6799(5) 0.9025(3) 0.0273(18) Uani 1 1 d .
H38A H 0.8368 0.7291 0.9265 0.033 Uiso 1 1 calc R
H38B H 0.9379 0.7041 0.8834 0.033 Uiso 1 1 calc R
C39 C 0.9484(6) 0.6074(6) 0.9366(3) 0.031(2) Uani 1 1 d .
H39A H 1.0011 0.5561 0.9128 0.037 Uiso 1 1 calc R
H39B H 0.9811 0.6310 0.9577 0.037 Uiso 1 1 calc R
C40 C 0.8820(6) 0.5751(6) 0.9743(3) 0.0272(19) Uani 1 1 d .
C41 C 0.8908(6) 0.4892(5) 0.9681(3) 0.0265(18) Uani 1 1 d .
H41 H 0.9397 0.4493 0.9397 0.032 Uiso 1 1 calc R
C42 C 0.8297(6) 0.4606(6) 1.0028(3) 0.033(2) Uani 1 1 d .
H42 H 0.8374 0.4013 0.9983 0.039 Uiso 1 1 calc R
C43 C 0.7570(6) 0.5189(6) 1.0443(3) 0.031(2) Uani 1 1 d .
C44 C 0.7471(7) 0.6047(6) 1.0510(4) 0.044(3) Uani 1 1 d .
H44 H 0.6976 0.6448 1.0792 0.053 Uiso 1 1 calc R
C45 C 0.8098(7) 0.6323(6) 1.0163(4) 0.041(2) Uani 1 1 d .
H45 H 0.8033 0.6911 1.0214 0.049 Uiso 1 1 calc R
C46 C 0.5903(6) 0.7730(5) 0.7842(3) 0.0236(17) Uani 1 1 d .
C47 C 0.4929(6) 0.8544(6) 0.7893(4) 0.042(2) Uani 1 1 d .
H47A H 0.5037 0.9075 0.7960 0.050 Uiso 1 1 calc R
H47B H 0.4723 0.8595 0.7548 0.050 Uiso 1 1 calc R
C48 C 0.4136(8) 0.8560(7) 0.8301(6) 0.086(5) Uani 1 1 d .
H48A H 0.4342 0.8528 0.8646 0.104 Uiso 1 1 calc R
H48B H 0.4060 0.8009 0.8242 0.104 Uiso 1 1 calc R
C49 C 0.3122(6) 0.9341(6) 0.8363(4) 0.038(2) Uani 1 1 d .
C50 C 0.2945(7) 1.0085(6) 0.8074(3) 0.036(2) Uani 1 1 d .
H50 H 0.3469 1.0099 0.7806 0.043 Uiso 1 1 calc R
C51 C 0.2012(6) 1.0812(6) 0.8169(3) 0.032(2) Uani 1 1 d .
H51 H 0.1900 1.1320 0.7969 0.039 Uiso 1 1 calc R
C52 C 0.1276(7) 1.0785(7) 0.8546(4) 0.040(2) Uani 1 1 d .
C53 C 0.1421(7) 1.0078(6) 0.8857(4) 0.037(2) Uani 1 1 d .
H53 H 0.0892 1.0083 0.9128 0.045 Uiso 1 1 calc R
C54 C 0.2363(7) 0.9348(6) 0.8767(4) 0.038(2) Uani 1 1 d .
H54 H 0.2480 0.8859 0.8984 0.046 Uiso 1 1 calc R
C55 C 0.9485(5) 0.7186(5) 0.7124(3) 0.0182(16) Uani 1 1 d .
C56 C 1.0441(6) 0.6377(6) 0.6914(4) 0.040(2) Uani 1 1 d .
H56A H 1.0569 0.5959 0.7199 0.048 Uiso 1 1 calc R
H56B H 1.0352 0.6077 0.6613 0.048 Uiso 1 1 calc R
C58 C 1.2248(6) 0.5769(7) 0.6433(4) 0.043(2) Uani 1 1 d .
C59 C 1.2665(7) 0.4947(6) 0.6629(4) 0.040(2) Uani 1 1 d .
H59 H 1.2320 0.4812 0.6943 0.048 Uiso 1 1 calc R
C60 C 1.3602(7) 0.4308(6) 0.6362(4) 0.043(2) Uani 1 1 d .
H60 H 1.3914 0.3749 0.6502 0.052 Uiso 1 1 calc R
C61 C 1.4063(7) 0.4508(7) 0.5891(5) 0.053(3) Uani 1 1 d .
C62 C 1.3640(8) 0.5306(7) 0.5675(4) 0.055(3) Uani 1 1 d .
H62 H 1.3959 0.5415 0.5341 0.066 Uiso 1 1 calc R
C63 C 1.2750(7) 0.5943(6) 0.5948(4) 0.046(3) Uani 1 1 d .
H63 H 1.2464 0.6510 0.5812 0.055 Uiso 1 1 calc R
C64 C 0.6895(6) 0.8383(5) 0.6392(3) 0.0221(17) Uani 1 1 d .
C65 C 0.6516(7) 0.8162(5) 0.5945(3) 0.0265(18) Uani 1 1 d .
H65A H 0.5904 0.8091 0.6097 0.032 Uiso 1 1 calc R
H65B H 0.7018 0.7584 0.5757 0.032 Uiso 1 1 calc R
C66 C 0.6286(7) 0.8867(5) 0.5543(3) 0.0265(18) Uani 1 1 d .
H66A H 0.5862 0.9461 0.5736 0.032 Uiso 1 1 calc R
H66B H 0.6914 0.8873 0.5349 0.032 Uiso 1 1 calc R
C67 C 0.5775(6) 0.8703(5) 0.5154(3) 0.0258(18) Uani 1 1 d .
C68 C 0.6325(7) 0.8037(6) 0.4718(4) 0.041(2) Uani 1 1 d .
H68 H 0.7029 0.7748 0.4657 0.049 Uiso 1 1 calc R
C69 C 0.5854(6) 0.7812(7) 0.4388(3) 0.038(2) Uani 1 1 d .
H69 H 0.6231 0.7376 0.4097 0.045 Uiso 1 1 calc R
C70 C 0.4844(6) 0.8212(6) 0.4476(3) 0.0275(19) Uani 1 1 d .
C71 C 0.4277(6) 0.8886(5) 0.4882(3) 0.0260(18) Uani 1 1 d .
H71 H 0.3574 0.9185 0.4930 0.031 Uiso 1 1 calc R
C72 C 0.4758(6) 0.9108(5) 0.5214(3) 0.0258(18) Uani 1 1 d .
H72 H 0.4372 0.9559 0.5496 0.031 Uiso 1 1 calc R
C73 C 0.5746(6) 1.0822(5) 0.8062(3) 0.0270(18) Uani 1 1 d .
C74 C 0.5057(6) 1.0698(6) 0.8530(3) 0.032(2) Uani 1 1 d .
H74A H 0.5456 1.0340 0.8781 0.039 Uiso 1 1 calc R
H74B H 0.4744 1.0350 0.8401 0.039 Uiso 1 1 calc R
C75 C 0.4241(6) 1.1552(5) 0.8832(3) 0.0277(19) Uani 1 1 d .
H75A H 0.4525 1.1964 0.8903 0.033 Uiso 1 1 calc R
H75B H 0.3739 1.1851 0.8615 0.033 Uiso 1 1 calc R
C76 C 0.3754(6) 1.1332(5) 0.9355(3) 0.0246(18) Uani 1 1 d .
C77 C 0.4026(7) 1.1435(7) 0.9816(3) 0.045(3) Uani 1 1 d .
H77 H 0.4463 1.1708 0.9807 0.054 Uiso 1 1 calc R
C78 C 0.3687(8) 1.1158(7) 1.0296(4) 0.045(3) Uani 1 1 d .
H78 H 0.3912 1.1207 1.0608 0.054 Uiso 1 1 calc R
C79 C 0.3007(7) 1.0805(6) 1.0307(3) 0.035(2) Uani 1 1 d .
C80 C 0.2699(8) 1.0727(7) 0.9862(4) 0.049(3) Uani 1 1 d .
H80 H 0.2226 1.0493 0.9874 0.059 Uiso 1 1 calc R
C81 C 0.3077(7) 1.0991(6) 0.9390(3) 0.037(2) Uani 1 1 d .
H81 H 0.2856 1.0933 0.9078 0.045 Uiso 1 1 calc R
C82 C 0.8042(5) 1.0090(5) 0.6276(3) 0.0198(16) Uani 1 1 d .
C83 C 0.8516(6) 0.9385(5) 0.5818(3) 0.0266(18) Uani 1 1 d .
H83A H 0.8009 0.9440 0.5615 0.032 Uiso 1 1 calc R
H83B H 0.8746 0.8791 0.5962 0.032 Uiso 1 1 calc R
C84 C 0.9384(6) 0.9441(6) 0.5442(3) 0.031(2) Uani 1 1 d .
H84A H 0.9798 0.9559 0.5653 0.038 Uiso 1 1 calc R
H84B H 0.9131 0.9949 0.5221 0.038 Uiso 1 1 calc R
C85 C 1.0026(6) 0.8596(5) 0.5079(3) 0.0248(18) Uani 1 1 d .
C86 C 1.0126(6) 0.8580(6) 0.4531(3) 0.0270(18) Uani 1 1 d .
H86 H 0.9755 0.9106 0.4375 0.032 Uiso 1 1 calc R
C87 C 1.0748(7) 0.7820(7) 0.4210(3) 0.039(2) Uani 1 1 d .
H87 H 1.0808 0.7828 0.3835 0.047 Uiso 1 1 calc R
C88 C 1.1276(8) 0.7062(6) 0.4418(4) 0.042(3) Uani 1 1 d .
C89 C 1.1191(7) 0.7036(6) 0.4968(4) 0.038(2) Uani 1 1 d .
H89 H 1.1552 0.6500 0.5119 0.045 Uiso 1 1 calc R
C90 C 1.0560(7) 0.7819(5) 0.5291(3) 0.030(2) Uani 1 1 d .
H90 H 1.0498 0.7813 0.5666 0.036 Uiso 1 1 calc R
C91 C 0.8448(5) 1.0137(5) 0.8029(3) 0.0154(15) Uani 1 1 d .
C92 C 0.9315(6) 0.9614(5) 0.8280(3) 0.0235(17) Uani 1 1 d .
H92A H 0.9116 0.9793 0.8667 0.028 Uiso 1 1 calc R
H92B H 0.9866 0.9772 0.8127 0.028 Uiso 1 1 calc R
C93 C 0.9697(7) 0.8604(5) 0.8203(4) 0.034(2) Uani 1 1 d .
H93A H 0.9160 0.8440 0.8375 0.041 Uiso 1 1 calc R
H93B H 0.9860 0.8427 0.7816 0.041 Uiso 1 1 calc R
C94 C 1.0597(6) 0.8092(5) 0.8428(3) 0.0257(18) Uani 1 1 d .
C95 C 1.0531(6) 0.8008(5) 0.8969(3) 0.0255(18) Uani 1 1 d .
H95 H 0.9898 0.8276 0.9205 0.031 Uiso 1 1 calc R
C96 C 1.1373(6) 0.7540(5) 0.9179(3) 0.0273(18) Uani 1 1 d .
H96 H 1.1309 0.7485 0.9552 0.033 Uiso 1 1 calc R
C97 C 1.2292(6) 0.7158(5) 0.8840(3) 0.0267(18) Uani 1 1 d .
C98 C 1.2378(6) 0.7240(5) 0.8289(3) 0.031(2) Uani 1 1 d .
H98 H 1.3012 0.6978 0.8054 0.037 Uiso 1 1 calc R
C99 C 1.1536(6) 0.7703(6) 0.8090(4) 0.032(2) Uani 1 1 d .
H99 H 1.1599 0.7756 0.7717 0.038 Uiso 1 1 calc R
C100 C 0.9328(5) 1.1302(5) 0.7156(3) 0.0167(15) Uani 1 1 d .
C101 C 1.0340(5) 1.1173(6) 0.7199(3) 0.0236(17) Uani 1 1 d .
H10A H 1.0627 1.0655 0.7408 0.028 Uiso 1 1 calc R
H10B H 1.0284 1.1707 0.7394 0.028 Uiso 1 1 calc R
C102 C 1.1033(6) 1.1022(7) 0.6660(4) 0.041(2) Uani 1 1 d .
H10C H 1.1097 1.0484 0.6466 0.049 Uiso 1 1 calc R
H10D H 1.0743 1.1537 0.6449 0.049 Uiso 1 1 calc R
C103 C 1.2037(6) 1.0906(6) 0.6705(3) 0.032(2) Uani 1 1 d .
C104 C 1.2870(7) 1.0088(6) 0.6585(3) 0.035(2) Uani 1 1 d .
H104 H 1.2791 0.9587 0.6470 0.041 Uiso 1 1 calc R
C105 C 1.3808(6) 0.9973(6) 0.6624(3) 0.0291(19) Uani 1 1 d .
H105 H 1.4357 0.9401 0.6551 0.035 Uiso 1 1 calc R
C106 C 1.3924(6) 1.0705(6) 0.6771(3) 0.0275(19) Uani 1 1 d .
C107 C 1.3122(6) 1.1533(5) 0.6888(3) 0.0278(19) Uani 1 1 d .
H107 H 1.3211 1.2037 0.6986 0.033 Uiso 1 1 calc R
C108 C 1.2184(6) 1.1624(6) 0.6859(3) 0.033(2) Uani 1 1 d .
H108 H 1.1631 1.2191 0.6947 0.039 Uiso 1 1 calc R
H70A H 0.711(6) 0.327(5) 0.992(3) 0.02(2) Uiso 1 1 d .
H80B H 0.521(5) 0.632(5) 0.827(3) 0.04(3) Uiso 1 1 d D
H90A H 1.018(7) 0.859(7) 0.672(4) 0.05(3) Uiso 1 1 d .
H90B H 1.023(7) 0.946(7) 0.670(4) 0.04(3) Uiso 1 1 d .
H80A H 0.519(8) 0.552(3) 0.820(5) 0.10(5) Uiso 1 1 d D
H101 H 0.762(8) 1.181(8) 0.5004(11) 0.08(4) Uiso 1 1 d D
H70B H 0.739(8) 0.344(7) 0.944(4) 0.06(4) Uiso 1 1 d .
H100 H 0.788(7) 1.130(4) 0.541(5) 0.10(5) Uiso 1 1 d D
O11Z O -0.0954(6) 1.1454(6) 0.9468(3) 0.079(3) Uani 1 1 d .
H11Z H -0.1460 1.1946 0.9531 0.095 Uiso 1 1 calc GR
C1Z C -0.1165(10) 1.0809(10) 0.9741(6) 0.087(4) Uani 1 1 d .
H1Z3 H -0.1337 1.0971 1.0126 0.131 Uiso 1 1 calc GR
H1Z4 H -0.0581 1.0231 0.9658 0.131 Uiso 1 1 calc GR
H1Z5 H -0.1726 1.0769 0.9632 0.131 Uiso 1 1 calc GR
C57 C 1.1306(8) 0.6535(7) 0.6735(7) 0.085(5) Uani 1 1 d .
H57A H 1.1461 0.6733 0.7052 0.102 Uiso 1 1 calc R
H57B H 1.1129 0.7037 0.6504 0.102 Uiso 1 1 calc R
H6Z2 H 0.675(7) 1.331(7) 0.679(4) 0.05(3) Uiso 1 1 d .
H6Z1 H 0.718(8) 1.248(7) 0.634(4) 0.06(4) Uiso 1 1 d .

loop_
_atom_site_aniso_label
_atom_site_aniso_U_11
_atom_site_aniso_U_22
_atom_site_aniso_U_33
_atom_site_aniso_U_23
_atom_site_aniso_U_13
_atom_site_aniso_U_12
La1 0.0161(2) 0.0129(2) 0.0161(2) 0.00147(16) -0.00213(16) -0.00717(17)
La2 0.0194(2) 0.0124(2) 0.0140(2) 0.00127(16) -0.00030(16) -0.00842(17)
La3 0.0167(2) 0.0127(2) 0.0135(2) 0.00157(16) -0.00158(16) -0.00815(17)
La4 0.0153(2) 0.0147(2) 0.0143(2) 0.00174(16) -0.00210(16) -0.00833(17)
O1 0.017(3) 0.013(3) 0.032(3) -0.004(2) 0.000(2) -0.002(2)
O1Z 0.025(3) 0.027(3) 0.029(3) 0.005(2) -0.009(2) -0.018(2)
O2 0.014(3) 0.015(3) 0.024(3) 0.002(2) -0.001(2) -0.003(2)
O2Z 0.019(3) 0.025(3) 0.032(3) 0.010(2) -0.005(2) -0.011(2)
O3 0.017(3) 0.016(3) 0.064(4) 0.004(3) -0.007(3) -0.010(2)
O3Z 0.039(3) 0.017(3) 0.020(3) 0.000(2) -0.001(2) -0.016(2)
O4 0.036(3) 0.007(2) 0.034(3) 0.002(2) -0.014(3) -0.006(2)
O4Z 0.034(3) 0.014(3) 0.017(3) 0.003(2) -0.003(2) -0.005(2)
O5 0.027(3) 0.033(3) 0.017(3) 0.004(2) -0.007(2) -0.018(3)
O5Z 0.022(3) 0.037(3) 0.024(3) 0.005(2) -0.004(2) -0.018(3)
O6 0.023(3) 0.040(4) 0.036(4) 0.011(3) -0.002(3) -0.008(3)
O6Z 0.042(4) 0.024(3) 0.019(3) 0.003(3) -0.006(3) -0.021(3)
O7 0.035(3) 0.029(3) 0.029(3) -0.003(3) 0.010(3) -0.019(3)
O7Z 0.043(4) 0.035(4) 0.033(4) 0.016(3) -0.005(3) -0.014(3)
O8 0.024(3) 0.016(3) 0.017(3) -0.002(2) 0.001(2) -0.002(2)
O8Z 0.021(3) 0.021(3) 0.065(4) 0.004(3) -0.002(3) -0.008(3)
O9 0.111(7) 0.057(5) 0.016(3) 0.002(3) -0.003(3) -0.064(5)
O9Z 0.027(3) 0.015(3) 0.064(5) -0.004(3) 0.009(3) -0.009(3)
O10 0.037(3) 0.013(3) 0.017(3) 0.006(2) 0.000(2) -0.009(2)
O10Z 0.028(4) 0.059(5) 0.053(5) 0.029(4) -0.013(3) -0.021(3)
O11 0.027(3) 0.022(3) 0.012(2) 0.003(2) 0.003(2) -0.013(2)
O12 0.122(7) 0.025(4) 0.032(4) -0.011(3) 0.041(4) -0.022(4)
O13 0.029(3) 0.017(3) 0.024(3) 0.002(2) -0.008(2) -0.008(2)
O14 0.022(3) 0.019(3) 0.019(3) 0.005(2) -0.003(2) -0.010(2)
O15 0.038(4) 0.037(4) 0.049(4) 0.005(3) 0.003(3) -0.012(3)
O16 0.023(3) 0.020(3) 0.029(3) 0.011(2) -0.004(2) -0.013(2)
O17 0.018(3) 0.019(3) 0.022(3) 0.008(2) -0.005(2) -0.010(2)
O18 0.031(4) 0.060(5) 0.079(6) 0.037(4) 0.006(4) 0.002(4)
O19 0.020(3) 0.021(3) 0.023(3) 0.006(2) -0.002(2) -0.012(2)
O20 0.014(3) 0.016(3) 0.022(3) 0.005(2) -0.001(2) -0.007(2)
O21 0.046(5) 0.041(5) 0.095(6) 0.002(4) 0.023(4) 0.004(4)
O22 0.021(3) 0.021(3) 0.016(3) 0.001(2) -0.005(2) -0.011(2)
O23 0.023(3) 0.017(3) 0.027(3) 0.002(2) -0.008(2) -0.002(2)
O24 0.034(3) 0.051(4) 0.025(3) 0.001(3) -0.009(3) -0.021(3)
O25 0.022(3) 0.030(3) 0.017(3) 0.002(2) -0.006(2) -0.001(2)
O26 0.037(3) 0.030(3) 0.031(3) -0.005(3) 0.012(3) -0.027(3)
O27 0.091(6) 0.034(4) 0.014(3) 0.002(3) 0.006(3) -0.034(4)
O28 0.034(3) 0.024(3) 0.015(3) 0.004(2) -0.002(2) -0.016(3)
O29 0.028(3) 0.020(3) 0.009(2) 0.004(2) -0.001(2) -0.012(2)
O30 0.107(7) 0.032(4) 0.047(4) -0.019(3) 0.042(4) -0.038(4)
O31 0.041(3) 0.011(3) 0.021(3) 0.003(2) -0.010(2) -0.013(2)
O32 0.022(3) 0.018(3) 0.024(3) 0.001(2) -0.008(2) -0.014(2)
O33 0.020(3) 0.039(4) 0.040(4) 0.009(3) -0.015(3) -0.007(3)
O34 0.017(3) 0.014(3) 0.034(3) -0.003(2) -0.001(2) -0.004(2)
O35 0.017(3) 0.017(3) 0.017(3) 0.000(2) 0.001(2) -0.007(2)
O36 0.020(3) 0.024(3) 0.089(5) -0.004(3) -0.027(3) -0.008(3)
C1 0.017(4) 0.014(4) 0.029(4) 0.006(3) -0.001(3) -0.005(3)
C2 0.019(4) 0.025(4) 0.026(4) 0.001(3) 0.000(3) -0.012(3)
C3 0.015(4) 0.049(6) 0.035(5) 0.007(4) -0.005(4) -0.011(4)
C4 0.019(4) 0.043(5) 0.029(5) 0.003(4) -0.004(4) -0.008(4)
C5 0.035(5) 0.036(5) 0.026(4) 0.003(4) -0.007(4) -0.021(4)
C6 0.027(5) 0.026(4) 0.030(5) 0.006(4) 0.001(4) -0.012(4)
C7 0.016(4) 0.027(4) 0.041(5) 0.003(4) -0.009(4) -0.012(3)
C8 0.019(4) 0.026(5) 0.057(6) -0.005(4) -0.006(4) -0.007(4)
C9 0.019(4) 0.022(4) 0.049(6) -0.003(4) -0.002(4) -0.004(3)
C10 0.032(5) 0.023(4) 0.016(4) -0.005(3) 0.000(3) -0.016(4)
C11 0.025(4) 0.024(4) 0.034(5) 0.003(4) -0.010(4) -0.013(4)
C12 0.042(5) 0.022(4) 0.063(6) 0.015(4) -0.030(5) -0.022(4)
C13 0.038(5) 0.014(4) 0.044(5) 0.015(4) -0.021(4) -0.011(4)
C14 0.040(5) 0.034(5) 0.030(5) 0.004(4) -0.003(4) -0.011(4)
C15 0.028(5) 0.032(5) 0.041(5) 0.008(4) 0.000(4) -0.007(4)
C16 0.029(5) 0.026(4) 0.035(5) 0.015(4) -0.010(4) -0.015(4)
C17 0.031(5) 0.034(5) 0.030(5) 0.007(4) -0.001(4) -0.015(4)
C18 0.022(4) 0.034(5) 0.040(5) 0.014(4) -0.012(4) -0.010(4)
C19 0.027(4) 0.020(4) 0.020(4) 0.007(3) -0.001(3) -0.010(3)
C20 0.044(5) 0.029(5) 0.024(4) -0.005(4) 0.012(4) -0.025(4)
C21 0.059(6) 0.027(5) 0.022(4) -0.002(4) 0.012(4) -0.014(4)
C22 0.027(4) 0.025(4) 0.022(4) -0.002(3) 0.006(3) -0.009(4)
C23 0.035(5) 0.036(5) 0.033(5) -0.003(4) 0.006(4) -0.025(4)
C24 0.048(6) 0.046(6) 0.017(4) -0.001(4) -0.003(4) -0.031(5)
C25 0.048(6) 0.030(5) 0.013(4) -0.008(3) 0.006(4) -0.021(4)
C26 0.043(5) 0.037(5) 0.023(4) -0.002(4) -0.002(4) -0.028(4)
C27 0.027(4) 0.026(4) 0.022(4) -0.004(3) -0.004(3) -0.007(4)
C28 0.019(4) 0.023(4) 0.012(3) 0.002(3) -0.002(3) -0.012(3)
C29 0.029(4) 0.028(4) 0.012(4) 0.002(3) 0.002(3) -0.015(4)
C30 0.026(4) 0.029(4) 0.019(4) -0.002(3) 0.004(3) -0.010(4)
C31 0.020(4) 0.024(4) 0.022(4) 0.003(3) 0.005(3) -0.014(3)
C32 0.027(4) 0.016(4) 0.022(4) 0.003(3) 0.007(3) -0.007(3)
C33 0.035(5) 0.023(4) 0.029(5) 0.004(4) 0.005(4) -0.004(4)
C34 0.041(5) 0.026(5) 0.022(4) -0.014(4) 0.014(4) -0.015(4)
C35 0.048(6) 0.026(5) 0.023(4) 0.002(4) -0.002(4) -0.024(4)
C36 0.026(4) 0.030(5) 0.024(4) 0.009(4) -0.007(3) -0.016(4)
C37 0.026(4) 0.015(4) 0.015(4) -0.001(3) -0.003(3) -0.013(3)
C38 0.029(5) 0.026(4) 0.033(5) 0.006(4) -0.010(4) -0.017(4)
C39 0.023(4) 0.046(5) 0.024(4) 0.006(4) -0.007(3) -0.014(4)
C40 0.028(4) 0.037(5) 0.015(4) 0.006(3) -0.005(3) -0.012(4)
C41 0.028(4) 0.025(4) 0.023(4) 0.004(3) -0.007(3) -0.008(4)
C42 0.034(5) 0.031(5) 0.028(5) 0.012(4) -0.009(4) -0.010(4)
C43 0.025(5) 0.042(5) 0.024(4) 0.005(4) -0.001(4) -0.013(4)
C44 0.043(6) 0.033(5) 0.046(6) -0.004(4) 0.013(5) -0.015(4)
C45 0.054(6) 0.033(5) 0.035(5) -0.001(4) -0.003(4) -0.021(5)
C46 0.028(4) 0.015(4) 0.027(4) -0.002(3) -0.007(3) -0.009(3)
C47 0.033(5) 0.019(4) 0.075(7) 0.014(5) -0.004(5) -0.016(4)
C48 0.051(7) 0.037(6) 0.117(11) 0.038(7) 0.040(7) 0.006(5)
C49 0.027(5) 0.024(5) 0.046(6) 0.006(4) 0.007(4) -0.002(4)
C50 0.038(5) 0.031(5) 0.027(5) 0.005(4) 0.002(4) -0.009(4)
C51 0.029(5) 0.036(5) 0.031(5) 0.011(4) -0.010(4) -0.012(4)
C52 0.032(5) 0.047(6) 0.039(5) 0.019(5) -0.015(4) -0.013(4)
C53 0.031(5) 0.045(6) 0.038(5) 0.015(4) -0.002(4) -0.021(4)
C54 0.033(5) 0.037(5) 0.041(5) 0.017(4) -0.007(4) -0.013(4)
C55 0.021(4) 0.019(4) 0.022(4) 0.004(3) -0.006(3) -0.015(3)
C56 0.028(5) 0.024(5) 0.056(6) 0.007(4) 0.007(4) -0.008(4)
C58 0.020(5) 0.048(6) 0.052(6) -0.017(5) 0.000(4) -0.009(4)
C59 0.034(5) 0.037(5) 0.034(5) -0.008(4) 0.006(4) -0.006(4)
C60 0.051(6) 0.033(5) 0.039(6) -0.008(4) -0.014(5) -0.010(5)
C61 0.029(5) 0.043(6) 0.068(7) -0.002(5) 0.015(5) -0.009(5)
C62 0.048(7) 0.043(6) 0.058(7) 0.001(5) 0.009(5) -0.014(5)
C63 0.029(5) 0.034(5) 0.073(7) 0.006(5) -0.005(5) -0.014(4)
C64 0.027(4) 0.024(4) 0.019(4) 0.012(3) -0.007(3) -0.013(4)
C65 0.042(5) 0.013(4) 0.027(4) 0.001(3) -0.014(4) -0.011(4)
C66 0.042(5) 0.032(5) 0.017(4) -0.001(3) -0.013(4) -0.024(4)
C67 0.044(5) 0.020(4) 0.020(4) 0.011(3) -0.012(4) -0.018(4)
C68 0.028(5) 0.047(6) 0.034(5) -0.010(4) 0.000(4) -0.005(4)
C69 0.027(5) 0.063(7) 0.022(4) -0.009(4) -0.009(4) -0.017(5)
C70 0.035(5) 0.037(5) 0.018(4) 0.009(4) -0.014(4) -0.019(4)
C71 0.029(4) 0.025(4) 0.028(4) 0.005(3) -0.012(4) -0.013(4)
C72 0.032(5) 0.019(4) 0.022(4) 0.005(3) -0.004(3) -0.008(4)
C73 0.018(4) 0.026(4) 0.027(4) -0.006(3) 0.003(3) -0.003(3)
C74 0.037(5) 0.033(5) 0.026(4) -0.009(4) 0.013(4) -0.022(4)
C75 0.025(4) 0.026(4) 0.026(4) 0.005(3) 0.007(3) -0.011(4)
C76 0.027(4) 0.017(4) 0.021(4) 0.001(3) 0.005(3) -0.005(3)
C77 0.048(6) 0.072(7) 0.023(5) 0.002(5) 0.001(4) -0.038(6)
C78 0.056(7) 0.063(7) 0.022(5) 0.003(4) -0.008(4) -0.031(6)
C79 0.057(6) 0.040(5) 0.011(4) 0.000(4) 0.000(4) -0.027(5)
C80 0.080(8) 0.064(7) 0.028(5) -0.004(5) 0.003(5) -0.059(7)
C81 0.052(6) 0.051(6) 0.018(4) 0.004(4) -0.003(4) -0.034(5)
C82 0.017(4) 0.025(4) 0.017(4) 0.000(3) -0.002(3) -0.009(3)
C83 0.033(5) 0.028(4) 0.021(4) -0.004(3) 0.003(3) -0.019(4)
C84 0.035(5) 0.028(5) 0.027(4) -0.001(4) 0.008(4) -0.016(4)
C85 0.025(4) 0.023(4) 0.028(4) -0.001(3) 0.000(3) -0.014(3)
C86 0.033(5) 0.040(5) 0.018(4) 0.001(4) -0.003(3) -0.026(4)
C87 0.059(6) 0.053(6) 0.015(4) -0.004(4) 0.005(4) -0.040(5)
C88 0.064(7) 0.027(5) 0.034(5) -0.011(4) 0.019(5) -0.032(5)
C89 0.039(5) 0.029(5) 0.041(5) 0.001(4) 0.007(4) -0.017(4)
C90 0.051(6) 0.031(5) 0.012(4) -0.005(3) 0.005(4) -0.026(4)
C91 0.023(4) 0.016(4) 0.015(3) 0.005(3) -0.007(3) -0.015(3)
C92 0.033(5) 0.027(4) 0.015(4) -0.002(3) -0.009(3) -0.014(4)
C93 0.037(5) 0.014(4) 0.050(6) 0.002(4) -0.023(4) -0.004(4)
C94 0.032(5) 0.013(4) 0.035(5) 0.006(3) -0.015(4) -0.008(3)
C95 0.014(4) 0.023(4) 0.037(5) 0.008(4) -0.007(3) -0.006(3)
C96 0.031(5) 0.027(4) 0.026(4) 0.012(4) -0.007(4) -0.015(4)
C97 0.020(4) 0.027(4) 0.033(5) 0.009(4) -0.006(3) -0.010(3)
C98 0.028(5) 0.027(5) 0.030(5) 0.005(4) 0.001(4) -0.008(4)
C99 0.033(5) 0.029(5) 0.035(5) 0.006(4) -0.011(4) -0.013(4)
C100 0.016(4) 0.014(4) 0.018(4) -0.003(3) 0.002(3) -0.007(3)
C101 0.014(4) 0.034(5) 0.023(4) -0.003(3) -0.005(3) -0.010(3)
C102 0.028(5) 0.057(6) 0.038(5) -0.001(5) -0.006(4) -0.020(5)
C103 0.024(5) 0.053(6) 0.020(4) -0.005(4) 0.003(3) -0.022(4)
C104 0.036(5) 0.047(6) 0.030(5) -0.006(4) 0.004(4) -0.032(5)
C105 0.021(4) 0.035(5) 0.033(5) 0.001(4) -0.002(4) -0.016(4)
C106 0.024(4) 0.033(5) 0.033(5) 0.015(4) -0.016(4) -0.015(4)
C107 0.023(4) 0.023(4) 0.043(5) 0.011(4) -0.013(4) -0.012(3)
C108 0.020(4) 0.041(5) 0.033(5) 0.014(4) -0.006(4) -0.010(4)
O11Z 0.060(5) 0.071(6) 0.061(5) 0.016(5) 0.026(4) -0.004(4)
C1Z 0.071(9) 0.092(11) 0.095(11) 0.008(9) 0.004(8) -0.041(8)
C57 0.031(6) 0.035(6) 0.156(14) -0.016(7) 0.022(7) -0.001(5)

loop_
_atom_type_symbol
_atom_type_description
_atom_type_scat_dispersion_real
_atom_type_scat_dispersion_imag
_atom_type_scat_source
C C 0.0033 0.0016 'International Tables Vol C Tables 4.2.6.8 and 6.1.1.4'
H H 0.0000 0.0000 'International Tables Vol C Tables 4.2.6.8 and 6.1.1.4'
O O 0.0106 0.0060 'International Tables Vol C Tables 4.2.6.8 and 6.1.1.4'
La La -0.2871 2.4523 'International Tables Vol C Tables 4.2.6.8 and 6.1.1.4'

loop_
_geom_angle_atom_site_label_1
_geom_angle_atom_site_label_2
_geom_angle_atom_site_label_3
_geom_angle
_geom_angle_site_symmetry_1
_geom_angle_site_symmetry_3
O1 La1 O2 48.53(15) . .
O1 La1 O4 68.97(17) . .
O1 La1 O5 68.32(15) . .
O1 La1 O8 123.85(15) . .
O1 La1 O10 66.52(16) . .
O1 La1 O11 72.94(16) . .
O1 La1 C1 24.29(17) . .
O1Z La1 O1 92.03(16) . .
O1Z La1 O2 70.31(16) . .
O1Z La1 O2Z 68.03(17) . .
O1Z La1 O4 135.28(16) . .
O1Z La1 O5 158.92(15) . .
O1Z La1 O7 122.43(18) . .
O1Z La1 O8 133.48(16) . .
O1Z La1 O10 62.22(15) . .
O1Z La1 O11 108.56(16) . .
O1Z La1 O35 69.40(16) . 1_545
O1Z La1 C1 79.96(18) . .
O2 La1 O5 99.82(14) . .
O2 La1 O8 155.38(15) . .
O2 La1 O10 94.37(15) . .
O2 La1 C1 24.26(17) . .
O2Z La1 O1 144.10(17) . .
O2Z La1 O2 136.30(15) . .
O2Z La1 O4 145.64(17) . .
O2Z La1 O5 123.87(15) . .
O2Z La1 O7 74.78(18) . .
O2Z La1 O8 65.68(15) . .
O2Z La1 O10 77.68(16) . .
O2Z La1 O11 85.15(17) . .
O2Z La1 O35 91.48(16) . 1_545
O2Z La1 C1 146.64(18) . .
O4 La1 O2 66.87(16) . .
O4 La1 O5 45.83(14) . .
O4 La1 O8 88.51(16) . .
O4 La1 O10 132.56(16) . .
O4 La1 C1 66.24(19) . .
O5 La1 C1 84.19(17) . .
O7 La1 O1 139.24(18) . .
O7 La1 O2 119.21(17) . .
O7 La1 O4 70.98(18) . .
O7 La1 O5 78.64(16) . .
O7 La1 O8 47.32(16) . .
O7 La1 O10 146.12(18) . .
O7 La1 O11 110.31(16) . .
O7 La1 O35 69.35(16) . 1_545
O7 La1 C1 133.6(2) . .
O8 La1 O5 59.92(14) . .
O8 La1 C1 143.94(17) . .
O10 La1 O5 101.30(14) . .
O10 La1 O8 102.91(15) . .
O10 La1 C1 79.35(19) . .
O11 La1 O2 120.75(15) . .
O11 La1 O4 103.89(15) . .
O11 La1 O5 59.55(15) . .
O11 La1 O8 63.43(14) . .
O11 La1 O10 47.47(14) . .
O11 La1 C1 96.78(18) . .
O35 La1 O1 109.66(16) 1_545 .
O35 La1 O2 61.53(15) 1_545 .
O35 La1 O4 79.31(15) 1_545 .
O35 La1 O5 123.29(15) 1_545 .
O35 La1 O8 115.75(14) 1_545 .
O35 La1 O10 131.04(14) 1_545 .
O35 La1 O11 176.56(16) 1_545 .
O35 La1 C1 85.65(18) 1_545 .
O3Z La2 La1 101.33(12) . .
O3Z La2 O5 73.08(16) . .
O3Z La2 O13 128.81(17) . .
O3Z La2 O14 139.02(16) . .
O3Z La2 O16 107.23(17) . .
O3Z La2 O17 76.92(16) . .
O3Z La2 O20 68.74(16) . .
O3Z La2 C37 137.57(19) . .
O3Z La2 C46 92.63(19) . .
O5 La2 La1 45.68(12) . .
O5 La2 O13 136.23(16) . .
O5 La2 O14 140.94(16) . .
O5 La2 O16 73.66(17) . .
O5 La2 O17 101.08(16) . .
O5 La2 O20 141.47(16) . .
O5 La2 C37 148.11(18) . .
O5 La2 C46 87.21(19) . .
O8 La2 La1 43.18(12) . .
O8 La2 O3Z 79.22(16) . .
O8 La2 O5 71.39(18) . .
O8 La2 O13 76.51(17) . .
O8 La2 O14 125.96(16) . .
O8 La2 O16 140.65(17) . .
O8 La2 O17 156.13(16) . .
O8 La2 O20 105.69(16) . .
O8 La2 C37 101.74(19) . .
O8 La2 C46 158.47(19) . .
O11 La2 La1 36.47(11) . .
O11 La2 O3Z 136.67(17) . .
O11 La2 O5 67.68(16) . .
O11 La2 O8 71.61(16) . .
O11 La2 O13 74.51(17) . .
O11 La2 O14 84.30(16) . .
O11 La2 O16 78.88(16) . .
O11 La2 O17 127.58(16) . .
O11 La2 O20 149.68(16) . .
O11 La2 C37 80.55(18) . .
O11 La2 C46 102.90(19) . .
O13 La2 La1 90.60(11) . .
O13 La2 O16 120.08(17) . .
O13 La2 O17 119.52(16) . .
O13 La2 O20 75.53(16) . .
O13 La2 C37 25.32(18) . .
O13 La2 C46 122.93(19) . .
O14 La2 La1 119.15(11) . .
O14 La2 O13 50.29(16) . .
O14 La2 O16 74.67(16) . .
O14 La2 O17 74.39(15) . .
O14 La2 O20 72.99(15) . .
O14 La2 C37 25.15(17) . .
O14 La2 C46 72.65(18) . .
O16 La2 La1 98.40(11) . .
O16 La2 O17 49.63(15) . .
O16 La2 C37 98.38(19) . .
O16 La2 C46 24.48(18) . .
O17 La2 La1 143.23(11) . .
O17 La2 C37 96.05(18) . .
O17 La2 C46 25.16(18) . .
O20 La2 La1 148.71(10) . .
O20 La2 O16 112.86(15) . .
O20 La2 O17 65.59(15) . .
O20 La2 C37 70.32(17) . .
O20 La2 C46 89.46(18) . .
C37 La2 La1 107.82(14) . .
C37 La2 C46 97.7(2) . .
C46 La2 La1 121.24(15) . .
O4Z La3 La4 101.69(12) . .
O4Z La3 O17 69.94(16) . .
O4Z La3 O19 107.13(17) . .
O4Z La3 O20 77.21(15) . .
O4Z La3 O22 138.75(16) . .
O4Z La3 O23 128.96(17) . .
O4Z La3 O32 73.14(17) . .
O4Z La3 C55 94.07(18) . .
O4Z La3 C64 138.78(19) . .
O17 La3 La4 149.14(11) . .
O17 La3 O19 112.25(16) . .
O17 La3 O20 65.32(15) . .
O17 La3 O22 72.04(15) . .
O17 La3 O23 73.79(16) . .
O17 La3 C55 88.30(17) . .
O17 La3 C64 70.07(18) . .
O19 La3 La4 98.62(11) . .
O19 La3 O20 49.49(15) . .
O19 La3 O22 73.36(16) . .
O19 La3 C55 24.64(17) . .
O19 La3 C64 96.80(19) . .
O20 La3 La4 143.70(10) . .
O20 La3 C55 25.01(16) . .
O20 La3 C64 94.92(18) . .
O22 La3 La4 119.24(11) . .
O22 La3 O20 72.87(15) . .
O22 La3 C55 69.25(18) . .
O22 La3 C64 25.16(18) . .
O23 La3 La4 91.54(12) . .
O23 La3 O19 119.35(16) . .
O23 La3 O20 117.73(16) . .
O23 La3 O22 50.41(16) . .
O23 La3 C55 119.65(18) . .
O23 La3 C64 25.28(18) . .
O25 La3 La4 49.04(13) . .
O25 La3 O4Z 78.27(16) . .
O25 La3 O17 100.28(18) . .
O25 La3 O19 147.00(18) . .
O25 La3 O20 154.71(16) . .
O25 La3 O22 124.34(16) . .
O25 La3 O23 74.20(17) . .
O25 La3 O29 74.14(17) . .
O25 La3 O32 71.95(17) . .
O25 La3 C55 165.58(19) . .
O25 La3 C64 99.4(2) . .
O29 La3 La4 35.13(11) . .
O29 La3 O4Z 136.08(16) . .
O29 La3 O17 148.10(16) . .
O29 La3 O19 80.79(16) . .
O29 La3 O20 129.26(15) . .
O29 La3 O22 85.17(15) . .
O29 La3 O23 74.49(17) . .
O29 La3 O32 66.19(16) . .
O29 La3 C55 104.49(18) . .
O29 La3 C64 79.77(18) . .
O32 La3 La4 41.93(11) . .
O32 La3 O17 143.08(16) . .
O32 La3 O19 78.51(16) . .
O32 La3 O20 106.37(16) . .
O32 La3 O22 142.59(16) . .
O32 La3 O23 133.44(16) . .
O32 La3 C55 94.22(18) . .
O32 La3 C64 145.95(18) . .
C55 La3 La4 122.37(13) . .
C64 La3 La4 107.39(14) . .
C64 La3 C55 94.4(2) . .
O2 La4 O6Z 68.72(18) 1_565 .
O2 La4 O28 131.83(15) 1_565 .
O2 La4 O29 175.79(16) 1_565 .
O2 La4 O31 77.97(15) 1_565 .
O2 La4 O32 122.42(15) 1_565 .
O2 La4 O34 110.61(16) 1_565 .
O2 La4 O35 62.56(15) 1_565 .
O2 La4 C82 156.09(18) 1_565 .
O2 La4 C100 86.28(17) 1_565 .
O5Z La4 O2 96.58(16) . 1_565
O5Z La4 O6Z 67.05(18) . .
O5Z La4 O28 75.37(17) . .
O5Z La4 O29 79.38(17) . .
O5Z La4 O31 142.78(17) . .
O5Z La4 O32 117.89(15) . .
O5Z La4 O34 143.63(17) . .
O5Z La4 O35 141.87(16) . .
O5Z La4 C82 77.30(18) . .
O5Z La4 C100 153.47(18) . .
O6Z La4 O28 64.43(18) . .
O6Z La4 O29 110.39(17) . .
O6Z La4 O31 138.70(17) . .
O6Z La4 O32 164.97(18) . .
O6Z La4 O34 100.16(18) . .
O6Z La4 O35 75.40(17) . .
O6Z La4 C82 87.8(2) . .
O6Z La4 C100 89.86(19) . .
O26 La4 O2 73.98(16) . 1_565
O26 La4 O5Z 73.57(18) . .
O26 La4 O6Z 120.7(2) . .
O26 La4 O28 141.69(18) . .
O26 La4 O29 103.54(16) . .
O26 La4 O31 69.52(19) . .
O26 La4 O32 73.88(17) . .
O26 La4 O34 136.06(18) . .
O26 La4 O35 123.59(17) . .
O26 La4 C82 124.61(19) . .
O26 La4 C100 131.97(19) . .
O28 La4 O32 102.16(15) . .
O28 La4 C82 24.31(17) . .
O28 La4 C100 83.08(18) . .
O29 La4 O28 48.50(14) . .
O29 La4 O31 104.49(15) . .
O29 La4 O32 59.28(14) . .
O29 La4 O34 73.57(16) . .
O29 La4 O35 121.45(15) . .
O29 La4 C82 24.24(17) . .
O29 La4 C100 97.87(17) . .
O31 La4 O28 134.93(16) . .
O31 La4 O32 46.29(14) . .
O31 La4 O35 67.77(15) . .
O31 La4 C82 120.73(18) . .
O31 La4 C100 63.65(18) . .
O32 La4 C82 79.97(17) . .
O32 La4 C100 81.40(16) . .
O34 La4 O28 68.55(17) . .
O34 La4 O31 69.06(17) . .
O34 La4 O32 67.23(15) . .
O34 La4 O35 48.84(15) . .
O34 La4 C82 68.02(18) . .
O34 La4 C100 24.40(17) . .
O35 La4 O28 94.71(15) . .
O35 La4 O32 100.13(14) . .
O35 La4 C82 108.40(17) . .
O35 La4 C100 24.69(16) . .
C100 La4 C82 89.42(19) . .
C1 O1 La1 99.8(4) . .
La1 O1Z H1Z1 120.0 . .
La1 O1Z H1Z2 120.0 . .
H1Z1 O1Z H1Z2 120.0 . .
La4 O2 La1 117.13(17) 1_545 .
C1 O2 La1 93.3(4) . .
C1 O2 La4 148.7(5) . 1_545
La1 O2Z H2Z1 120.0 . .
La1 O2Z H2Z2 120.0 . .
H2Z1 O2Z H2Z2 120.0 . .
C7 O3 H3H 109.5 . .
La2 O3Z H3Z1 120.0 . .
La2 O3Z H3Z2 120.0 . .
H3Z1 O3Z H3Z2 120.0 . .
C10 O4 La1 102.9(5) . .
La3 O4Z H4Z1 120.0 . .
La3 O4Z H4Z2 120.0 . .
H4Z1 O4Z H4Z2 120.0 . .
La2 O5 La1 96.70(16) . .
C10 O5 La1 87.4(5) . .
C10 O5 La2 168.0(5) . .
La4 O5Z H5Z1 120.0 . .
La4 O5Z H5Z2 120.0 . .
H5Z1 O5Z H5Z2 120.0 . .
C16 O6 H6H 110(6) . .
La4 O6Z H6Z2 115(5) . .
La4 O6Z H6Z1 109(8) . .
H6Z2 O6Z H6Z1 123(10) . .
C19 O7 La1 103.0(5) . .
H70A O7Z H70B 103(9) . .
La2 O8 La1 100.81(17) . .
C19 O8 La1 88.5(4) . .
C19 O8 La2 142.3(5) . .
H80B O8Z H80A 99(10) . .
C25 O9 H9H 111(9) . .
H90A O9Z H90B 116(9) . .
C28 O10 La1 91.0(4) . .
H101 O10Z H100 97(10) . .
La2 O11 La1 109.21(17) . .
C28 O11 La1 100.8(4) . .
C28 O11 La2 149.9(5) . .
C34 O12 H12H 109.5 . .
C37 O13 La2 94.6(4) . .
C37 O14 La2 95.6(4) . .
C43 O15 H15H 109.5 . .
C46 O16 La2 96.1(5) . .
La3 O17 La2 116.54(18) . .
C46 O17 La2 94.3(4) . .
C46 O17 La3 143.0(5) . .
C52 O18 H18H 109.5 . .
C55 O19 La3 97.9(4) . .
La2 O20 La3 112.51(17) . .
C55 O20 La2 146.7(5) . .
C55 O20 La3 91.8(4) . .
C61 O21 H21H 109.5 . .
C64 O22 La3 94.3(4) . .
C64 O23 La3 96.4(4) . .
C70 O24 H24H 109.5 . .
C73 O25 La3 140.5(5) . .
C73 O26 La4 113.9(5) . .
C79 O27 H27H 109.5 . .
C82 O28 La4 94.0(4) . .
La3 O29 La4 111.80(17) . .
C82 O29 La3 149.7(5) . .
C82 O29 La4 98.4(4) . .
C88 O30 H30H 102(7) . .
C91 O31 La4 100.1(4) . .
La3 O32 La4 102.35(16) . .
C91 O32 La3 167.1(5) . .
C91 O32 La4 88.6(4) . .
C97 O33 H33H 109.5 . .
C100 O34 La4 96.8(4) . .
La1 O35 La4 118.75(18) 1_565 .
C100 O35 La1 143.8(5) . 1_565
C100 O35 La4 94.0(4) . .
C106 O36 H36H 109.5 . .
O1 C1 La1 55.9(4) . .
O1 C1 C2 119.6(6) . .
O2 C1 La1 62.5(4) . .
O2 C1 O1 118.4(7) . .
O2 C1 C2 122.0(7) . .
C2 C1 La1 175.2(6) . .
C1 C2 H2A 109.1 . .
C1 C2 H2B 109.1 . .
C1 C2 C3 112.3(6) . .
H2A C2 H2B 107.9 . .
C3 C2 H2A 109.1 . .
C3 C2 H2B 109.1 . .
C2 C3 H3A 109.6 . .
C2 C3 H3B 109.6 . .
H3A C3 H3B 108.1 . .
C4 C3 C2 110.4(7) . .
C4 C3 H3A 109.6 . .
C4 C3 H3B 109.6 . .
C5 C4 C3 120.9(8) . .
C9 C4 C3 121.7(8) . .
C9 C4 C5 117.3(8) . .
C4 C5 H5 119.6 . .
C4 C5 C6 120.8(8) . .
C6 C5 H5 119.6 . .
C5 C6 H6 119.8 . .
C7 C6 C5 120.5(8) . .
C7 C6 H6 119.8 . .
O3 C7 C8 117.0(7) . .
C6 C7 O3 122.8(7) . .
C6 C7 C8 120.1(8) . .
C7 C8 H8 120.4 . .
C9 C8 C7 119.2(8) . .
C9 C8 H8 120.4 . .
C4 C9 H9 119.0 . .
C8 C9 C4 122.1(8) . .
C8 C9 H9 119.0 . .
O4 C10 C11 118.0(7) . .
O5 C10 O4 121.5(7) . .
O5 C10 C11 120.3(7) . .
C10 C11 H11A 108.5 . .
C10 C11 H11B 108.5 . .
C10 C11 C12 114.9(7) . .
H11A C11 H11B 107.5 . .
C12 C11 H11A 108.5 . .
C12 C11 H11B 108.5 . .
C11 C12 H12A 109.0 . .
C11 C12 H12B 109.0 . .
H12A C12 H12B 107.8 . .
C13 C12 C11 112.9(7) . .
C13 C12 H12A 109.0 . .
C13 C12 H12B 109.0 . .
C14 C13 C12 120.3(8) . .
C18 C13 C12 121.8(8) . .
C18 C13 C14 117.9(8) . .
C13 C14 H14 119.4 . .
C13 C14 C15 121.2(8) . .
C15 C14 H14 119.4 . .
C14 C15 H15 120.3 . .
C16 C15 C14 119.4(8) . .
C16 C15 H15 120.3 . .
O6 C16 C17 118.3(8) . .
C15 C16 O6 121.7(8) . .
C15 C16 C17 120.0(8) . .
C16 C17 H17 119.9 . .
C16 C17 C18 120.2(8) . .
C18 C17 H17 119.9 . .
C13 C18 C17 121.3(8) . .
C13 C18 H18 119.4 . .
C17 C18 H18 119.4 . .
O7 C19 La1 53.9(4) . .
O7 C19 O8 121.2(7) . .
O7 C19 C20 120.5(7) . .
O8 C19 La1 67.3(4) . .
O8 C19 C20 118.3(7) . .
C20 C19 La1 174.2(6) . .
C19 C20 H20A 108.2 . .
C19 C20 H20B 108.2 . .
C19 C20 C21 116.5(7) . .
H20A C20 H20B 107.3 . .
C21 C20 H20A 108.2 . .
C21 C20 H20B 108.2 . .
C20 C21 H21A 108.6 . .
C20 C21 H21B 108.6 . .
H21A C21 H21B 107.6 . .
C22 C21 C20 114.7(7) . .
C22 C21 H21A 108.6 . .
C22 C21 H21B 108.6 . .
C23 C22 C21 121.0(8) . .
C23 C22 C27 117.3(7) . .
C27 C22 C21 121.7(8) . .
C22 C23 H23 118.7 . .
C22 C23 C24 122.6(8) . .
C24 C23 H23 118.7 . .
C23 C24 H24 121.0 . .
C25 C24 C23 118.0(8) . .
C25 C24 H24 121.0 . .
C24 C25 O9 116.7(8) . .
C26 C25 O9 121.4(8) . .
C26 C25 C24 121.9(8) . .
C25 C26 H26 120.6 . .
C25 C26 C27 118.8(8) . .
C27 C26 H26 120.6 . .
C22 C27 H27 119.4 . .
C26 C27 C22 121.3(8) . .
C26 C27 H27 119.4 . .
O10 C28 La1 65.3(4) . .
O10 C28 O11 119.5(6) . .
O10 C28 C29 123.1(6) . .
O11 C28 La1 55.1(3) . .
O11 C28 C29 117.3(6) . .
C29 C28 La1 165.4(5) . .
C28 C29 H29A 108.8 . .
C28 C29 H29B 108.8 . .
C28 C29 C30 113.9(6) . .
H29A C29 H29B 107.7 . .
C30 C29 H29A 108.8 . .
C30 C29 H29B 108.8 . .
C29 C30 H30A 108.9 . .
C29 C30 H30B 108.9 . .
H30A C30 H30B 107.7 . .
C31 C30 C29 113.2(7) . .
C31 C30 H30A 108.9 . .
C31 C30 H30B 108.9 . .
C32 C31 C30 120.8(7) . .
C32 C31 C36 118.3(7) . .
C36 C31 C30 120.8(7) . .
C31 C32 H32 119.6 . .
C31 C32 C33 120.8(7) . .
C33 C32 H32 119.6 . .
C32 C33 H33 120.6 . .
C34 C33 C32 118.9(8) . .
C34 C33 H33 120.6 . .
O12 C34 C33 117.5(8) . .
C35 C34 O12 121.0(8) . .
C35 C34 C33 121.5(7) . .
C34 C35 H35 120.3 . .
C34 C35 C36 119.4(8) . .
C36 C35 H35 120.3 . .
C31 C36 H36 119.5 . .
C35 C36 C31 121.1(8) . .
C35 C36 H36 119.5 . .
O13 C37 La2 60.1(4) . .
O13 C37 C38 120.7(7) . .
O14 C37 La2 59.2(4) . .
O14 C37 O13 118.6(6) . .
O14 C37 C38 120.6(6) . .
C38 C37 La2 169.0(5) . .
C37 C38 H38A 108.5 . .
C37 C38 H38B 108.5 . .
C37 C38 C39 115.2(7) . .
H38A C38 H38B 107.5 . .
C39 C38 H38A 108.5 . .
C39 C38 H38B 108.5 . .
C38 C39 H39A 108.9 . .
C38 C39 H39B 108.9 . .
H39A C39 H39B 107.7 . .
C40 C39 C38 113.2(7) . .
C40 C39 H39A 108.9 . .
C40 C39 H39B 108.9 . .
C41 C40 C39 121.7(7) . .
C41 C40 C45 118.3(8) . .
C45 C40 C39 120.0(8) . .
C40 C41 H41 119.5 . .
C42 C41 C40 121.1(8) . .
C42 C41 H41 119.5 . .
C41 C42 H42 120.0 . .
C41 C42 C43 120.0(8) . .
C43 C42 H42 120.0 . .
O15 C43 C42 122.9(8) . .
O15 C43 C44 117.4(8) . .
C44 C43 C42 119.7(8) . .
C43 C44 H44 120.1 . .
C43 C44 C45 119.8(8) . .
C45 C44 H44 120.1 . .
C40 C45 H45 119.4 . .
C44 C45 C40 121.1(9) . .
C44 C45 H45 119.4 . .
O16 C46 La2 59.4(4) . .
O16 C46 O17 120.0(7) . .
O16 C46 C47 121.8(7) . .
O17 C46 La2 60.5(4) . .
O17 C46 C47 118.2(7) . .
C47 C46 La2 177.5(6) . .
C46 C47 H47A 108.3 . .
C46 C47 H47B 108.3 . .
H47A C47 H47B 107.4 . .
C48 C47 C46 115.8(8) . .
C48 C47 H47A 108.3 . .
C48 C47 H47B 108.3 . .
C47 C48 H48A 107.6 . .
C47 C48 H48B 107.6 . .
C47 C48 C49 118.8(9) . .
H48A C48 H48B 107.0 . .
C49 C48 H48A 107.6 . .
C49 C48 H48B 107.6 . .
C50 C49 C48 123.2(8) . .
C54 C49 C48 117.8(8) . .
C54 C49 C50 118.6(8) . .
C49 C50 H50 119.4 . .
C49 C50 C51 121.1(8) . .
C51 C50 H50 119.4 . .
C50 C51 H51 120.4 . .
C52 C51 C50 119.1(8) . .
C52 C51 H51 120.4 . .
C51 C52 O18 118.0(8) . .
C51 C52 C53 122.1(9) . .
C53 C52 O18 119.9(8) . .
C52 C53 H53 120.5 . .
C52 C53 C54 119.0(8) . .
C54 C53 H53 120.5 . .
C49 C54 C53 119.9(8) . .
C49 C54 H54 120.0 . .
C53 C54 H54 120.0 . .
O19 C55 La3 57.4(4) . .
O19 C55 O20 120.0(7) . .
O19 C55 C56 119.9(7) . .
O20 C55 La3 63.2(4) . .
O20 C55 C56 120.1(6) . .
C56 C55 La3 169.6(6) . .
C55 C56 H56A 108.3 . .
C55 C56 H56B 108.3 . .
H56A C56 H56B 107.4 . .
C57 C56 C55 116.1(8) . .
C57 C56 H56A 108.3 . .
C57 C56 H56B 108.3 . .
C59 C58 C63 119.3(8) . .
C59 C58 C57 122.9(10) . .
C63 C58 C57 117.7(10) . .
C58 C59 H59 120.1 . .
C58 C59 C60 119.8(9) . .
C60 C59 H59 120.1 . .
C59 C60 H60 120.6 . .
C61 C60 C59 118.8(9) . .
C61 C60 H60 120.6 . .
C60 C61 O21 120.8(10) . .
C62 C61 O21 116.7(9) . .
C62 C61 C60 122.5(9) . .
C61 C62 H62 120.7 . .
C63 C62 C61 118.6(10) . .
C63 C62 H62 120.7 . .
C58 C63 H63 119.5 . .
C62 C63 C58 121.0(10) . .
C62 C63 H63 119.5 . .
O22 C64 La3 60.5(4) . .
O22 C64 O23 118.7(7) . .
O22 C64 C65 121.7(7) . .
O23 C64 La3 58.3(4) . .
O23 C64 C65 119.6(7) . .
C65 C64 La3 175.1(5) . .
C64 C65 H65A 108.9 . .
C64 C65 H65B 108.9 . .
C64 C65 C66 113.3(6) . .
H65A C65 H65B 107.7 . .
C66 C65 H65A 108.9 . .
C66 C65 H65B 108.9 . .
C65 C66 H66A 109.2 . .
C65 C66 H66B 109.2 . .
H66A C66 H66B 107.9 . .
C67 C66 C65 112.2(6) . .
C67 C66 H66A 109.2 . .
C67 C66 H66B 109.2 . .
C68 C67 C66 120.3(8) . .
C72 C67 C66 122.9(8) . .
C72 C67 C68 116.5(8) . .
C67 C68 H68 119.5 . .
C69 C68 C67 121.1(8) . .
C69 C68 H68 119.5 . .
C68 C69 H69 120.0 . .
C70 C69 C68 120.1(8) . .
C70 C69 H69 120.0 . .
C69 C70 O24 117.6(8) . .
C69 C70 C71 121.1(8) . .
C71 C70 O24 121.3(7) . .
C70 C71 H71 120.8 . .
C72 C71 C70 118.4(8) . .
C72 C71 H71 120.8 . .
C67 C72 C71 122.8(8) . .
C67 C72 H72 118.6 . .
C71 C72 H72 118.6 . .
O25 C73 C74 117.1(7) . .
O26 C73 O25 121.8(7) . .
O26 C73 C74 121.1(7) . .
C73 C74 H74A 108.4 . .
C73 C74 H74B 108.4 . .
C73 C74 C75 115.4(7) . .
H74A C74 H74B 107.5 . .
C75 C74 H74A 108.4 . .
C75 C74 H74B 108.4 . .
C74 C75 H75A 109.8 . .
C74 C75 H75B 109.8 . .
H75A C75 H75B 108.3 . .
C76 C75 C74 109.3(6) . .
C76 C75 H75A 109.8 . .
C76 C75 H75B 109.8 . .
C77 C76 C75 119.8(8) . .
C81 C76 C75 123.1(8) . .
C81 C76 C77 117.0(8) . .
C76 C77 H77 118.8 . .
C76 C77 C78 122.5(9) . .
C78 C77 H77 118.7 . .
C77 C78 H78 121.1 . .
C79 C78 C77 117.9(9) . .
C79 C78 H78 121.1 . .
C78 C79 O27 118.1(8) . .
C80 C79 O27 121.1(9) . .
C80 C79 C78 120.8(8) . .
C79 C80 H80 120.4 . .
C79 C80 C81 119.3(9) . .
C81 C80 H80 120.4 . .
C76 C81 C80 122.5(9) . .
C76 C81 H81 118.8 . .
C80 C81 H81 118.8 . .
O28 C82 La4 61.7(4) . .
O28 C82 O29 118.8(7) . .
O28 C82 C83 121.1(6) . .
O29 C82 La4 57.3(4) . .
O29 C82 C83 120.0(7) . .
C83 C82 La4 173.9(5) . .
C82 C83 H83A 108.9 . .
C82 C83 H83B 108.9 . .
C82 C83 C84 113.5(7) . .
H83A C83 H83B 107.7 . .
C84 C83 H83A 108.9 . .
C84 C83 H83B 108.9 . .
C83 C84 H84A 109.0 . .
C83 C84 H84B 109.0 . .
C83 C84 C85 112.8(7) . .
H84A C84 H84B 107.8 . .
C85 C84 H84A 109.0 . .
C85 C84 H84B 109.0 . .
C86 C85 C84 122.3(8) . .
C90 C85 C84 120.0(7) . .
C90 C85 C86 117.7(7) . .
C85 C86 H86 119.4 . .
C87 C86 C85 121.2(8) . .
C87 C86 H86 119.4 . .
C86 C87 H87 119.5 . .
C88 C87 C86 121.0(8) . .
C88 C87 H87 119.5 . .
O30 C88 C89 115.3(9) . .
C87 C88 O30 124.5(9) . .
C87 C88 C89 120.2(8) . .
C88 C89 H89 120.9 . .
C88 C89 C90 118.2(9) . .
C90 C89 H89 120.9 . .
C85 C90 C89 121.7(8) . .
C85 C90 H90 119.2 . .
C89 C90 H90 119.2 . .
O31 C91 La4 56.3(3) . .
O31 C91 C92 118.2(6) . .
O32 C91 La4 67.7(4) . .
O32 C91 O31 120.4(7) . .
O32 C91 C92 121.5(6) . .
C92 C91 La4 158.2(5) . .
C91 C92 H92A 108.7 . .
C91 C92 H92B 108.7 . .
C91 C92 C93 114.3(6) . .
H92A C92 H92B 107.6 . .
C93 C92 H92A 108.7 . .
C93 C92 H92B 108.7 . .
C92 C93 H93A 108.8 . .
C92 C93 H93B 108.8 . .
H93A C93 H93B 107.7 . .
C94 C93 C92 113.6(7) . .
C94 C93 H93A 108.8 . .
C94 C93 H93B 108.8 . .
C95 C94 C93 121.8(8) . .
C95 C94 C99 118.0(7) . .
C99 C94 C93 120.1(8) . .
C94 C95 H95 119.1 . .
C94 C95 C96 121.8(7) . .
C96 C95 H95 119.1 . .
C95 C96 H96 120.3 . .
C97 C96 C95 119.4(8) . .
C97 C96 H96 120.3 . .
O33 C97 C98 121.8(7) . .
C96 C97 O33 118.4(7) . .
C96 C97 C98 119.9(7) . .
C97 C98 H98 120.1 . .
C99 C98 C97 119.8(8) . .
C99 C98 H98 120.1 . .
C94 C99 H99 119.4 . .
C98 C99 C94 121.2(8) . .
C98 C99 H99 119.4 . .
O34 C100 La4 58.8(4) . .
O34 C100 O35 119.2(7) . .
O34 C100 C101 120.1(6) . .
O35 C100 La4 61.4(4) . .
O35 C100 C101 120.7(6) . .
C101 C100 La4 169.6(5) . .
C100 C101 H10A 109.1 . .
C100 C101 H10B 109.1 . .
C100 C101 C102 112.6(6) . .
H10A C101 H10B 107.8 . .
C102 C101 H10A 109.1 . .
C102 C101 H10B 109.1 . .
C101 C102 H10C 109.1 . .
C101 C102 H10D 109.1 . .
H10C C102 H10D 107.9 . .
C103 C102 C101 112.3(7) . .
C103 C102 H10C 109.1 . .
C103 C102 H10D 109.1 . .
C104 C103 C102 122.3(8) . .
C108 C103 C102 120.7(8) . .
C108 C103 C104 117.0(8) . .
C103 C104 H104 118.6 . .
C105 C104 C103 122.7(8) . .
C105 C104 H104 118.6 . .
C104 C105 H105 120.8 . .
C106 C105 C104 118.4(8) . .
C106 C105 H105 120.8 . .
O36 C106 C105 121.6(7) . .
O36 C106 C107 117.5(7) . .
C105 C106 C107 121.0(8) . .
C106 C107 H107 120.3 . .
C106 C107 C108 119.3(8) . .
C108 C107 H107 120.3 . .
C103 C108 C107 121.5(8) . .
C103 C108 H108 119.2 . .
C107 C108 H108 119.2 . .
C1Z O11Z H11Z 109.5 . .
O11Z C1Z H1Z3 109.5 . .
O11Z C1Z H1Z4 109.5 . .
O11Z C1Z H1Z5 109.5 . .
H1Z3 C1Z H1Z4 109.5 . .
H1Z3 C1Z H1Z5 109.5 . .
H1Z4 C1Z H1Z5 109.5 . .
C56 C57 C58 118.0(10) . .
C56 C57 H57A 107.8 . .
C56 C57 H57B 107.8 . .
C58 C57 H57A 107.8 . .
C58 C57 H57B 107.8 . .
H57A C57 H57B 107.1 . .

loop_
_geom_bond_atom_site_label_1
_geom_bond_atom_site_label_2
_geom_bond_distance
_geom_bond_site_symmetry_2
La1 O1 2.577(5) .
La1 O1Z 2.541(5) .
La1 O2 2.723(5) .
La1 O2Z 2.551(5) .
La1 O4 2.621(5) .
La1 O5 2.959(5) .
La1 O7 2.571(5) .
La1 O8 2.862(5) .
La1 O10 2.815(5) .
La1 O11 2.586(5) .
La1 O35 2.575(5) 1_545
La1 C1 3.066(8) .
La2 O3Z 2.504(5) .
La2 O5 2.525(5) .
La2 O8 2.459(5) .
La2 O11 2.453(5) .
La2 O13 2.573(5) .
La2 O14 2.554(5) .
La2 O16 2.596(5) .
La2 O17 2.618(5) .
La2 O20 2.584(5) .
La2 C37 2.959(7) .
La2 C46 2.998(8) .
La3 La4 4.2057(6) .
La3 O4Z 2.513(5) .
La3 O17 2.532(5) .
La3 O19 2.558(5) .
La3 O20 2.684(5) .
La3 O22 2.598(5) .
La3 O23 2.549(5) .
La3 O25 2.442(5) .
La3 O29 2.472(5) .
La3 O32 2.514(5) .
La3 C55 3.006(7) .
La3 C64 2.976(8) .
La4 O2 2.559(5) 1_565
La4 O5Z 2.543(5) .
La4 O6Z 2.580(5) .
La4 O26 2.534(5) .
La4 O28 2.704(5) .
La4 O29 2.606(5) .
La4 O31 2.626(5) .
La4 O32 2.877(5) .
La4 O34 2.607(5) .
La4 O35 2.663(5) .
La4 C82 3.063(7) .
La4 C100 3.027(7) .
O1 C1 1.279(9) .
O1Z H1Z1 0.9500 .
O1Z H1Z2 0.9500 .
O2 La4 2.559(5) 1_545
O2 C1 1.262(8) .
O2Z H2Z1 0.9500 .
O2Z H2Z2 0.9500 .
O3 H3H 0.8400 .
O3 C7 1.369(9) .
O3Z H3Z1 0.9500 .
O3Z H3Z2 0.9500 .
O4 C10 1.270(9) .
O4Z H4Z1 0.9500 .
O4Z H4Z2 0.9500 .
O5 C10 1.246(9) .
O5Z H5Z1 0.9500 .
O5Z H5Z2 0.9500 .
O6 H6H 0.89(9) .
O6 C16 1.379(10) .
O6Z H6Z2 1.06(10) .
O6Z H6Z1 0.77(11) .
O7 C19 1.250(9) .
O7Z H70A 0.78(8) .
O7Z H70B 0.85(11) .
O8 C19 1.271(9) .
O8Z H80B 0.89(2) .
O8Z H80A 0.90(2) .
O9 H9H 0.77(11) .
O9 C25 1.396(10) .
O9Z H90A 0.90(11) .
O9Z H90B 0.84(10) .
O10 C28 1.242(8) .
O10Z H101 0.90(2) .
O10Z H100 0.90(2) .
O11 C28 1.286(8) .
O12 H12H 0.8400 .
O12 C34 1.378(10) .
O13 C37 1.270(8) .
O14 C37 1.264(9) .
O15 H15H 0.8400 .
O15 C43 1.368(10) .
O16 C46 1.249(9) .
O17 C46 1.278(9) .
O18 H18H 0.8400 .
O18 C52 1.394(11) .
O19 C55 1.265(8) .
O20 C55 1.272(8) .
O21 H21H 0.8400 .
O21 C61 1.385(11) .
O22 C64 1.269(9) .
O23 C64 1.279(9) .
O24 H24H 0.8400 .
O24 C70 1.395(10) .
O25 C73 1.281(9) .
O26 C73 1.241(10) .
O27 H27H 0.8400 .
O27 C79 1.407(9) .
O28 C82 1.264(9) .
O29 C82 1.272(8) .
O30 H30H 0.98(12) .
O30 C88 1.391(11) .
O31 C91 1.262(8) .
O32 C91 1.246(8) .
O33 H33H 0.8400 .
O33 C97 1.374(9) .
O34 C100 1.259(8) .
O35 La1 2.574(5) 1_565
O35 C100 1.267(8) .
O36 H36H 0.8400 .
O36 C106 1.369(9) .
C1 C2 1.485(10) .
C2 H2A 0.9900 .
C2 H2B 0.9900 .
C2 C3 1.514(11) .
C3 H3A 0.9900 .
C3 H3B 0.9900 .
C3 C4 1.505(11) .
C4 C5 1.392(12) .
C4 C9 1.387(12) .
C5 H5 0.9500 .
C5 C6 1.392(12) .
C6 H6 0.9500 .
C6 C7 1.356(11) .
C7 C8 1.387(11) .
C8 H8 0.9500 .
C8 C9 1.380(12) .
C9 H9 0.9500 .
C10 C11 1.503(11) .
C11 H11A 0.9900 .
C11 H11B 0.9900 .
C11 C12 1.531(11) .
C12 H12A 0.9900 .
C12 H12B 0.9900 .
C12 C13 1.510(11) .
C13 C14 1.391(12) .
C13 C18 1.377(12) .
C14 H14 0.9500 .
C14 C15 1.408(12) .
C15 H15 0.9500 .
C15 C16 1.368(12) .
C16 C17 1.381(11) .
C17 H17 0.9500 .
C17 C18 1.392(12) .
C18 H18 0.9500 .
C19 C20 1.500(10) .
C20 H20A 0.9900 .
C20 H20B 0.9900 .
C20 C21 1.509(11) .
C21 H21A 0.9900 .
C21 H21B 0.9900 .
C21 C22 1.496(11) .
C22 C23 1.376(12) .
C22 C27 1.406(12) .
C23 H23 0.9500 .
C23 C24 1.385(11) .
C24 H24 0.9500 .
C24 C25 1.377(12) .
C25 C26 1.374(12) .
C26 H26 0.9500 .
C26 C27 1.380(11) .
C27 H27 0.9500 .
C28 C29 1.498(10) .
C29 H29A 0.9900 .
C29 H29B 0.9900 .
C29 C30 1.525(10) .
C30 H30A 0.9900 .
C30 H30B 0.9900 .
C30 C31 1.500(10) .
C31 C32 1.388(11) .
C31 C36 1.395(10) .
C32 H32 0.9500 .
C32 C33 1.396(11) .
C33 H33 0.9500 .
C33 C34 1.382(11) .
C34 C35 1.364(12) .
C35 H35 0.9500 .
C35 C36 1.383(11) .
C36 H36 0.9500 .
C37 C38 1.507(11) .
C38 H38A 0.9900 .
C38 H38B 0.9900 .
C38 C39 1.528(11) .
C39 H39A 0.9900 .
C39 H39B 0.9900 .
C39 C40 1.517(11) .
C40 C41 1.385(12) .
C40 C45 1.392(12) .
C41 H41 0.9500 .
C41 C42 1.384(11) .
C42 H42 0.9500 .
C42 C43 1.393(12) .
C43 C44 1.381(13) .
C44 H44 0.9500 .
C44 C45 1.390(13) .
C45 H45 0.9500 .
C46 C47 1.504(11) .
C47 H47A 0.9900 .
C47 H47B 0.9900 .
C47 C48 1.420(13) .
C48 H48A 0.9900 .
C48 H48B 0.9900 .
C48 C49 1.515(13) .
C49 C50 1.385(12) .
C49 C54 1.385(12) .
C50 H50 0.9500 .
C50 C51 1.394(12) .
C51 H51 0.9500 .
C51 C52 1.342(12) .
C52 C53 1.374(12) .
C53 H53 0.9500 .
C53 C54 1.406(12) .
C54 H54 0.9500 .
C55 C56 1.501(11) .
C56 H56A 0.9900 .
C56 H56B 0.9900 .
C56 C57 1.437(14) .
C58 C59 1.374(14) .
C58 C63 1.417(14) .
C58 C57 1.518(13) .
C59 H59 0.9500 .
C59 C60 1.404(12) .
C60 H60 0.9500 .
C60 C61 1.379(14) .
C61 C62 1.370(15) .
C62 H62 0.9500 .
C62 C63 1.366(13) .
C63 H63 0.9500 .
C64 C65 1.502(11) .
C65 H65A 0.9900 .
C65 H65B 0.9900 .
C65 C66 1.522(11) .
C66 H66A 0.9900 .
C66 H66B 0.9900 .
C66 C67 1.479(11) .
C67 C68 1.432(12) .
C67 C72 1.376(11) .
C68 H68 0.9500 .
C68 C69 1.363(12) .
C69 H69 0.9500 .
C69 C70 1.361(12) .
C70 C71 1.391(11) .
C71 H71 0.9500 .
C71 C72 1.377(11) .
C72 H72 0.9500 .
C73 C74 1.500(11) .
C74 H74A 0.9900 .
C74 H74B 0.9900 .
C74 C75 1.518(11) .
C75 H75A 0.9900 .
C75 H75B 0.9900 .
C75 C76 1.515(10) .
C76 C77 1.368(12) .
C76 C81 1.363(12) .
C77 H77 0.9500 .
C77 C78 1.389(12) .
C78 H78 0.9500 .
C78 C79 1.388(13) .
C79 C80 1.348(13) .
C80 H80 0.9500 .
C80 C81 1.383(12) .
C81 H81 0.9500 .
C82 C83 1.502(10) .
C83 H83A 0.9900 .
C83 H83B 0.9900 .
C83 C84 1.509(10) .
C84 H84A 0.9900 .
C84 H84B 0.9900 .
C84 C85 1.516(11) .
C85 C86 1.384(11) .
C85 C90 1.373(12) .
C86 H86 0.9500 .
C86 C87 1.368(12) .
C87 H87 0.9500 .
C87 C88 1.343(14) .
C88 C89 1.393(13) .
C89 H89 0.9500 .
C89 C90 1.397(11) .
C90 H90 0.9500 .
C91 C92 1.505(10) .
C92 H92A 0.9900 .
C92 H92B 0.9900 .
C92 C93 1.525(11) .
C93 H93A 0.9900 .
C93 H93B 0.9900 .
C93 C94 1.499(11) .
C94 C95 1.382(11) .
C94 C99 1.394(12) .
C95 H95 0.9500 .
C95 C96 1.397(11) .
C96 H96 0.9500 .
C96 C97 1.374(11) .
C97 C98 1.405(11) .
C98 H98 0.9500 .
C98 C99 1.380(12) .
C99 H99 0.9500 .
C100 C101 1.491(10) .
C101 H10A 0.9900 .
C101 H10B 0.9900 .
C101 C102 1.511(11) .
C102 H10C 0.9900 .
C102 H10D 0.9900 .
C102 C103 1.487(12) .
C103 C104 1.392(12) .
C103 C108 1.383(12) .
C104 H104 0.9500 .
C104 C105 1.384(12) .
C105 H105 0.9500 .
C105 C106 1.373(12) .
C106 C107 1.381(11) .
C107 H107 0.9500 .
C107 C108 1.391(11) .
C108 H108 0.9500 .
O11Z H11Z 0.8400 .
O11Z C1Z 1.388(15) .
C1Z H1Z3 0.9800 .
C1Z H1Z4 0.9800 .
C1Z H1Z5 0.9800 .
C57 H57A 0.9900 .
C57 H57B 0.9900 .

loop_
_geom_hbond_atom_site_label_D
_geom_hbond_atom_site_label_H
_geom_hbond_atom_site_label_A
_geom_hbond_distance_DH
_geom_hbond_distance_HA
_geom_hbond_distance_DA
_geom_hbond_angle_DHA
_geom_hbond_site_symmetry_A
O1Z H1Z1 O18 0.95 2.21 3.119(9) 159.7 1_645
O1Z H1Z2 O31 0.95 2.14 2.654(7) 112.3 1_545
O2Z H2Z1 O18 0.95 1.92 2.829(8) 160.7 1_645
O2Z H2Z2 O3 0.95 1.99 2.758(8) 136.0 1_655
O3 H3H O13 0.84 1.81 2.646(7) 175.6 1_455
O3Z H3Z1 O9 0.95 1.77 2.680(8) 158.1 2_766
O3Z H3Z2 O22 0.95 1.85 2.676(7) 143.1 .
O4Z H4Z2 O14 0.95 1.88 2.644(7) 135.6 .
O5Z H5Z2 O24 0.95 1.90 2.849(8) 173.8 2_676
O6 H6H O9Z 0.89(9) 1.84(10) 2.725(9) 173(9) 1_455
O9 H9H O30 0.77(11) 1.86(11) 2.626(9) 169(12) .
O15 H15H O33 0.84 2.04 2.791(9) 148.2 2_767
O18 H18H O11Z 0.84 1.86 2.649(10) 155.1 .
O24 H24H O10Z 0.84 1.82 2.620(9) 157.8 2_676
O27 H27H O12 0.84 1.87 2.652(9) 154.9 .
O30 H30H O4 0.98(12) 2.11(12) 2.803(9) 126(10) 2_766
O33 H33H O8Z 0.84 1.82 2.662(8) 175.1 1_655
O36 H36H O23 0.84 1.79 2.606(7) 164.1 1_655
O8Z H80B O16 0.89(2) 1.96(4) 2.819(8) 161(8) .
O9Z H90A O19 0.90(11) 1.96(11) 2.858(8) 177(9) .
O9Z H90B O34 0.84(10) 1.98(10) 2.791(8) 162(9) .
O8Z H80A O1 0.90(2) 1.87(3) 2.764(8) 172(12) .
O10Z H101 O6 0.90(2) 2.14(4) 3.018(9) 164(11) 2_676
O7Z H70B O10 0.85(11) 1.85(12) 2.683(8) 167(11) .
O10Z H100 O28 0.90(2) 2.15(12) 2.710(8) 120(10) .
O11Z H11Z O7Z 0.84 1.81 2.647(10) 172.2 1_465
O6Z H6Z2 O4 1.06(10) 1.66(10) 2.661(8) 154(8) 1_565
